data_7236002
loop_
_publ_author_name
'Shi, Hua-Yun'
'Huang, Yong-Liang'
'Sun, Jia-Kai'
'Jiang, Ji-Jun'
'Luo, Zhi-Xing'
'Ling, Hui-Tao'
'Lam, Chi-Keung'
'Chao, Hsiu-Yi'

_publ_section_title
;
 Assembly of BF4&#x2212;, PF6&#x2212;, ClO4&#x2212; and F&#x2212; with
 trinuclear copper(i) acetylide complexes bearing amide groups: structural
 diversity, photophysics and anion binding properties
;
_journal_issue 109
_journal_name_full 'RSC Advances'
_journal_page_first 89669
_journal_paper_doi 10.1039/C5RA18534C
_journal_volume 5
_journal_year 2015
_chemical_formula_moiety 'B F4, C107 H90 Cu3 N2 O4 P6'
_chemical_formula_sum 'C107 H90 B Cu3 F4 N2 O4 P6'
_chemical_formula_weight 1931.06
_space_group_crystal_system monoclinic
_space_group_IT_number 14
_space_group_name_Hall '-P 2ybc'
_space_group_name_H-M_alt 'P 1 21/c 1'
_atom_sites_solution_hydrogens geom
_atom_sites_solution_primary direct
_atom_sites_solution_secondary difmap
_audit_creation_date 2015-08-05
_audit_creation_method
;
Olex2 1.2
(compiled 2014.03.20 svn.r2914 for OlexSys, GUI svn.r4813)
;
_audit_update_record
;
2015-09-01 deposited with the CCDC.
2015-10-14 downloaded from the CCDC.
;
_cell_angle_alpha 90.00
_cell_angle_beta 90.3117(8)
_cell_angle_gamma 90.00
_cell_formula_units_Z 8
_cell_length_a 22.36838(19)
_cell_length_b 34.9812(3)
_cell_length_c 25.4082(2)
_cell_measurement_temperature 150(2)
_cell_volume 19880.9(3)
_computing_molecular_graphics 'Olex2 (Dolomanov et al., 2009)'
_computing_publication_material 'Olex2 (Dolomanov et al., 2009)'
_computing_structure_refinement 'ShelXL-1997 (Sheldrick, 2008)'
_computing_structure_solution 'ShelXS (Sheldrick, 2008)'
_diffrn_ambient_temperature 150(2)
_diffrn_measured_fraction_theta_full 0.982
_diffrn_measured_fraction_theta_max 0.982
_diffrn_measurement_device_type 'Xcalibur, Atlas, Gemini ultra'
_diffrn_radiation_monochromator graphite
_diffrn_radiation_type CuK\a
_diffrn_radiation_wavelength 1.54184
_diffrn_reflns_av_R_equivalents 0.0488
_diffrn_reflns_av_unetI/netI 0.0336
_diffrn_reflns_limit_h_max 26
_diffrn_reflns_limit_h_min -26
_diffrn_reflns_limit_k_max 41
_diffrn_reflns_limit_k_min -40
_diffrn_reflns_limit_l_max 30
_diffrn_reflns_limit_l_min -21
_diffrn_reflns_number 130764
_diffrn_reflns_theta_full 67.06
_diffrn_reflns_theta_max 67.06
_diffrn_reflns_theta_min 2.91
_diffrn_source 'fine-focus sealed tube'
_exptl_absorpt_coefficient_mu 2.131
_exptl_crystal_density_diffrn 1.290
_exptl_crystal_density_method 'not measured'
_exptl_crystal_description plate
_exptl_crystal_F_000 7968
_platon_squeeze_details
;
;
_refine_diff_density_max 1.098
_refine_diff_density_min -0.956
_refine_diff_density_rms 0.138
_refine_ls_extinction_method none
_refine_ls_goodness_of_fit_ref 1.066
_refine_ls_hydrogen_treatment mixed
_refine_ls_matrix_type fullcycle
_refine_ls_number_parameters 2314
_refine_ls_number_reflns 34881
_refine_ls_number_restraints 3968
_refine_ls_restrained_S_all 1.044
_refine_ls_R_factor_all 0.1258
_refine_ls_R_factor_gt 0.1195
_refine_ls_shift/su_max 0.028
_refine_ls_shift/su_mean 0.000
_refine_ls_structure_factor_coef Fsqd
_refine_ls_weighting_details 'calc w=1/[\s^2^(Fo^2^)+(0.1048P)^2^+260.4319P] where P=(Fo^2^+2Fc^2^)/3'
_refine_ls_weighting_scheme calc
_refine_ls_wR_factor_gt 0.3058
_refine_ls_wR_factor_ref 0.3089
_reflns_number_gt 30886
_reflns_number_total 34881
_reflns_threshold_expression >2sigma(I)
_cod_data_source_file c5ra18534c2.cif
_cod_data_source_block 1
_cod_original_cell_volume 19881.0(3)
_cod_database_code 7236002
_olex2_refinement_description
;
1. Shared sites
{C171, C17A}
2. Others
 Fixed Sof: C171(0.79) C172(0.79) H172(0.79) C173(0.79) H173(0.79) C174(0.79)
 H174(0.79) C175(0.79) H175(0.79) C176(0.79) H176(0.79) C17A(0.21) C17B(0.21)
 H17Q(0.21) C17C(0.21) H17C(0.21) C17D(0.21) H17D(0.21) C17E(0.21) H17E(0.21)
 C17F(0.21) H17F(0.21)
 Fixed U11: B1(0.107996) C1(0.036002) C2(0.046959) C3(0.046003) C4(0.05896)
 C5(0.063928) C6(0.052971) C7(0.064015) C8(0.06496) C9(0.06807) C10(0.075081)
 C11(0.084984) C12(0.10493) C13(0.10605) C14(0.094137) C15(0.091126)
 C16(0.138932) C17(0.032046) C18(0.035046) C19(0.036002) C20(0.041035)
 C21(0.040981) C22(0.036002) C23(0.042992) C24(0.044938) C25(0.044003)
 C26(0.038035) C27(0.047047) C28(0.052014) C29(0.048959) C30(0.04497)
 C31(0.047025) C32(0.084951) C33(0.06396) C34(0.079026) C35(0.097962)
 C36(0.092875) C37(0.088929) C38(0.074917) C39(0.053025) C40(0.093158)
 C41(0.108159) C42(0.101039) C43(0.092114) C44(0.082125) C45(0.043991)
 C46(0.039024) C47(0.050982) C48(0.052949) C49(0.050025) C50(0.057993)
 C51(0.050993) C52(0.036078) C53(0.057068) C54(0.06108) C55(0.057101)
 C56(0.061928) C57(0.051906) C58(0.045035) C59(0.069918) C60(0.085984)
 C61(0.079983) C62(0.076016) C63(0.063004) C64(0.037035) C65(0.040981)
 C66(0.05396) C67(0.050058) C68(0.055134) C69(0.04509) C70(0.031013)
 C71(0.031024) C72(0.031013) C73(0.038992) C74(0.036079) C75(0.040079)
 C76(0.032002) C77(0.028991) C78(0.031969) C79(0.03797) C80(0.041872)
 C81(0.048894) C82(0.03398) C83(0.036013) C84(0.039024) C85(0.040035)
 C86(0.048144) C87(0.049101) C88(0.038057) C89(0.034035) C90(0.0431)
 C91(0.053003) C92(0.055025) C93(0.04497) C94(0.041959) C95(0.03897)
 C96(0.051112) C97(0.065102) C98(0.079049) C99(0.080027) C100(0.066004)
 C101(0.061091) C102(0.06996) C103(0.086885) C104(0.097832) C105(0.109995)
 C106(0.107125) C107(0.095157) C108(0.041046) C109(0.037013) C110(0.040057)
 C111(0.044003) C112(0.044057) C113(0.042035) C114(0.047068) C115(0.049047)
 C116(0.047003) C117(0.041981) C118(0.046981) C119(0.057069) C120(0.051036)
 C121(0.04896) C122(0.04897) C123(0.082114) C124(0.042057) C125(0.04109)
 C126(0.038024) C127(0.047014) C128(0.042024) C129(0.039068) C130(0.042035)
 C131(0.037035) C132(0.045057) C133(0.041035) C134(0.050014) C135(0.040003)
 C136(0.056036) C137(0.06108) C138(0.054047) C139(0.071081) C140(0.045046)
 C141(0.056025) C142(0.067048) C143(0.060036) C144(0.05608) C145(0.052025)
 C146(0.038991) C147(0.046959) C148(0.057927) C149(0.050938) C150(0.04297)
 C151(0.042992) C152(0.046068) C153(0.063047) C154(0.075146) C155(0.089114)
 C156(0.10506) C157(0.102973) C158(0.090984) C159(0.048992) C160(0.060949)
 C161(0.068928) C162(0.06695) C163(0.066004) C164(0.054014) C165(0.057058)
 C166(0.051014) C167(0.065091) C168(0.081103) C169(0.093147) C170(0.086146)
 C171(0.055003) C172(0.078961) C173(0.09493) C174(0.081918) C175(0.073983)
 C176(0.060026) O1(0.088147) C17A(0.055003) C17B(0.07195) C17C(0.075939)
 C17D(0.075972) C17E(0.066993) C17F(0.060025) C177(0.045046) C178(0.037937)
 C179(0.041003) C180(0.04696) C181(0.050927) C182(0.049949) C183(0.04497)
 C184(0.041014) C185(0.049971) C186(0.063993) C187(0.063026) C188(0.054036)
 C189(0.052069) C190(0.036035) C191(0.040057) C192(0.044068) C193(0.04397)
 C194(0.048981) C195(0.042024) C196(0.034067) C197(0.037024) C198(0.048057)
 C199(0.04209) C200(0.035035) C201(0.037024) C202(0.036002) C203(0.048101)
 C204(0.055047) C205(0.065036) C206(0.082091) C207(0.069102) C208(0.059102)
 C209(0.036057) C210(0.046003) C211(0.047927) C212(0.052971) C213(0.04609)
 C214(0.044057) Cu1(0.044046) Cu2(0.032002) Cu3(0.036045) Cu4(0.036067)
 Cu5(0.036067) Cu6(0.037046) F1(0.126954) F2(0.116899) F3(0.150183)
 F4(0.141009) N1(0.05796) N2(0.040959) N3(0.042025) N4(0.042057) O2(0.126008)
 O3(0.048982) O4(0.062917) O5(0.058025) O6(0.060156) O7(0.048036) O8(0.060102)
 P1(0.046046) P2(0.037013) P3(0.030024) P4(0.027002) P5(0.031002) P6(0.056046)
 P7(0.037068) P8(0.044046) P9(0.041035) P10(0.033046) P11(0.033078)
 P12(0.035078) B2(0.394002) F8(0.390001) F7(0.39898) F5(0.394002) F6(0.395023)
 Fixed U12: B1(0.001005) C1(-0.001005) C2(-0.000022) C3(-0.005016) C4(-
 0.003935) C5(-0.00494) C6(-0.001016) C7(-0.011957) C8(-0.013962) C9(-0.002011)
 C10(-0.003989) C11(-0.001995) C12(-0.001984) C13(0.001038) C14(0.001027)
 C15(0.000989) C16(0.004027) C17(0.001005) C18(0.003011) C19(-0.003935)
 C20(0.000984) C21(0.002005) C22(0.000038) C23(0.005973) C24(0.002978) C25(-
 0.00094) C26(-0.00194) C27(-0.003946) C28(-0.009962) C29(-0.003918)
 C30(0.001082) C31(0.001049) C32(-0.005022) C33(0.005989) C34(-0.001022) C35(-
 0.004016) C36(-0.001033) C37(-0.012022) C38(-0.007989) C39(0.001054)
 C40(0.013038) C41(0.011022) C42(-0.003978) C43(-0.018) C44(-0.014006)
 C45(0.000011) C46(0.005038) C47(0.001962) C48(0.000962) C49(0.005038)
 C50(0.007995) C51(0.003978) C52(-0.001978) C53(-0.003951) C54(-0.007962) C55(-
 0.005006) C56(-0.006967) C57(-0.006957) C58(0.001011) C59(0.008011)
 C60(0.007011) C61(-0.001005) C62(-0.008984) C63(-0.007978) C64(0.005016)
 C65(0.003011) C66(-0.000978) C67(0.00206) C68(0.003038) C69(0.010006) C70(-
 0.002995) C71(0.003022) C72(-0.000995) C73(-0.004016) C74(0.000033)
 C75(0.006027) C76(0.002016) C77(0.003978) C78(0.001011) C79(0.000989)
 C80(0.002016) C81(0.001022) C82(-0.000984) C83(0.000027) C84(-0.000995) C85(-
 0.004011) C86(-0.008011) C87(0.003011) C88(0.001) C89(0.003984) C90(0.008022)
 C91(0.011044) C92(0.016006) C93(-0.001033) C94(0.000973) C95(-0.000011)
 C96(0.005989) C97(-0.003044) C98(-0.004038) C99(0.004973) C100(0.013962)
 C101(0.012989) C102(0.007995) C103(-0.002044) C104(-0.005065) C105(0.001967)
 C106(0.006957) C107(0.003957) C108(-0.005995) C109(-0.006011) C110(-0.006995)
 C111(-0.003022) C112(-0.001033) C113(-0.004005) C114(-0.008044) C115(-
 0.005044) C116(-0.002027) C117(-0.003016) C118(-0.001011) C119(-0.004016)
 C120(0.000951) C121(0.001995) C122(-0.000011) C123(-0.002989) C124(-0.006038)
 C125(-0.003033) C126(-0.008049) C127(-0.003016) C128(0.001) C129(0.000978)
 C130(-0.002011) C131(-0.001033) C132(0.00094) C133(-0.004065) C134(-0.000054)
 C135(-0.002082) C136(-0.009049) C137(-0.005038) C138(-0.002038) C139(-
 0.003962) C140(-0.002065) C141(0.003995) C142(0.010022) C143(0.004957) C144(-
 0.001065) C145(-0.005054) C146(-0.000995) C147(-0.002038) C148(-0.007033)
 C149(-0.005989) C150(-0.003989) C151(-0.001005) C152(-0.004022) C153(-
 0.006006) C154(-0.008011) C155(-0.007978) C156(-0.000978) C157(0.004087)
 C158(0.004109) C159(-0.011006) C160(-0.010022) C161(-0.018027) C162(-0.014011)
 C163(-0.007027) C164(-0.004022) C165(-0.001984) C166(0.000011) C167(-0.000989)
 C168(-0.008978) C169(-0.008935) C170(-0.00094) C171(-0.000022) C172(0.001044)
 C173(0.006054) C174(0.001027) C175(0.000962) C176(0.001973) O1(-0.005027)
 C17A(-0.000022) C17B(-0.000011) C17C(-0.000011) C17D(0.001005) C17E(0.003016)
 C17F(0.004016) C177(0.000005) C178(0.000973) C179(-0.004038) C180(-0.008027)
 C181(-0.005049) C182(-0.002044) C183(-0.002022) C184(-0.00006) C185(0.005984)
 C186(0.013984) C187(0.007957) C188(-0.003044) C189(-0.004049) C190(0.000973)
 C191(-0.000027) C192(-0.002011) C193(-0.001038) C194(0.003962) C195(0.001984)
 C196(0.002) C197(-0.001022) C198(0.005973) C199(0.008006) C200(0.003011) C201(-
 0.002027) C202(-0.002005) C203(-0.007033) C204(-0.009016) C205(-0.019044)
 C206(-0.006016) C207(0.005038) C208(0.003005) C209(-0.001016) C210(0.001005)
 C211(0.000978) C212(-0.000022) C213(-0.000989) C214(0.001005) Cu1(0.001005)
 Cu2(0.000016) Cu3(-0.002005) Cu4(-0.009033) Cu5(-0.009022) Cu6(-0.008027) F1(-
 0.010989) F2(0.002995) F3(0.001995) F4(-0.000913) N1(-0.003978) N2(-0.000978)
 N3(-0.003011) N4(-0.001989) O2(0.004016) O3(0.003978) O4(-0.014929)
 O5(0.000973) O6(0.001957) O7(0.002) O8(-0.005022) P1(0.002022) P2(0.001027)
 P3(0.003011) P4(-0.000995) P5(-0.001005) P6(0.005989) P7(-0.006049) P8(-
 0.011022) P9(-0.003005) P10(-0.007049) P11(-0.005027) P12(-0.004027) B2(0)
 F8(0) F7(-0.001995) F5(0.000011) F6(-0.000995)
 Fixed U13: B1(0.000396) C1(-0.000212) C2(0.003772) C3(-0.000272) C4(0.003641)
 C5(0.006603) C6(0.002668) C7(-0.001354) C8(0.003663) C9(-0.006463) C10(-
 0.007495) C11(0.001461) C12(0.006385) C13(-0.004669) C14(-0.012642) C15(-
 0.011582) C16(0.00619) C17(-0.004196) C18(-0.004234) C19(-0.000223) C20(-
 0.003218) C21(0.001739) C22(-0.000207) C23(0.000684) C24(0.00569) C25(-
 0.000267) C26(-0.003239) C27(-0.004299) C28(-0.001288) C29(0.003723)
 C30(0.002717) C31(-0.002256) C32(0.004532) C33(0.003755) C34(-0.002321)
 C35(0.003587) C36(0.01157) C37(0.006527) C38(0.007625) C39(-0.002277) C40(-
 0.014626) C41(-0.014707) C42(-0.003647) C43(-0.010517) C44(-0.011457)
 C45(0.00082) C46(-0.002201) C47(0.001657) C48(0.00463) C49(-0.002321)
 C50(0.000581) C51(0.000636) C52(-0.007201) C53(-0.006267) C54(-0.007305) C55(-
 0.009343) C56(0.006581) C57(0.008647) C58(-0.003169) C59(0.007527)
 C60(0.001461) C61(0.001608) C62(-0.001446) C63(-0.000441) C64(-0.003218)
 C65(0.001728) C66(0.003625) C67(-0.005359) C68(-0.012332) C69(-0.008245) C70(-
 0.001158) C71(-0.002185) C72(-0.001207) C73(0.000723) C74(-0.007288) C75(-
 0.007223) C76(-0.000174) C77(0.000842) C78(0.002782) C79(0.002728)
 C80(0.011739) C81(0.009766) C82(0.001804) C83(-0.001212) C84(-0.002223) C85(-
 0.003305) C86(-0.013299) C87(-0.009245) C88(-0.005223) C89(-0.00319) C90(-
 0.009234) C91(-0.000256) C92(-0.002288) C93(0.002723) C94(0.003766)
 C95(0.002799) C96(-0.010256) C97(-0.009424) C98(-0.004539) C99(-0.002495)
 C100(-0.000386) C101(-0.008305) C102(0.00375) C103(0.010592) C104(0.015505)
 C105(0.000483) C106(-0.011463) C107(-0.014419) C108(-0.004245) C109(-0.001218)
 C110(-0.00525) C111(-0.000272) C112(-0.005278) C113(-0.003256) C114(-0.006299)
 C115(-0.004288) C116(-0.000261) C117(0.001733) C118(0.001701) C119(-0.006316)
 C120(-0.003332) C121(0.003657) C122(0.002723) C123(-0.010473) C124(-0.005218)
 C125(-0.008229) C126(-0.002218) C127(-0.001245) C128(-0.002256) C129(-
 0.006223) C130(-0.00325) C131(-0.003223) C132(-0.005261) C133(-0.003239) C134(-
 0.001239) C135(-0.00025) C136(-0.003299) C137(-0.00737) C138(-0.004348) C139(-
 0.00749) C140(-0.004229) C141(-0.002316) C142(-0.004386) C143(-0.00337) C144(-
 0.007359) C145(-0.002348) C146(0.000799) C147(0.00375) C148(0.006685)
 C149(0.005685) C150(0.002685) C151(0.00075) C152(-0.006218) C153(-0.004288)
 C154(-0.013348) C155(-0.010392) C156(-0.005501) C157(0.002456) C158(0.001521)
 C159(0.000755) C160(0.004695) C161(0.006657) C162(0.004597) C163(-0.000381)
 C164(-0.001299) C165(-0.005288) C166(-0.001299) C167(-0.008365) C168(-
 0.009441) C169(-0.01349) C170(-0.013446) C171(-0.000343) C172(0.003559)
 C173(0.006445) C174(0.007489) C175(0.001516) C176(-0.002397) O1(-0.013484)
 C17A(-0.000343) C17B(0.004619) C17C(0.005587) C17D(0.002581) C17E(0.000608)
 C17F(-0.002337) C177(-0.004267) C178(0.005717) C179(-0.000316) C180(0.003641)
 C181(0.006646) C182(0.004701) C183(0.002717) C184(-0.001283) C185(0.00269)
 C186(0.000614) C187(-0.002386) C188(-0.003386) C189(-0.00637) C190(-0.003223)
 C191(-0.005245) C192(-0.00631) C193(0.002679) C194(0.00175) C195(-0.002239)
 C196(-0.00619) C197(-0.002223) C198(-0.00525) C199(-0.008261) C200(-0.003267)
 C201(-0.002218) C202(-0.00019) C203(-0.009234) C204(-0.004278) C205(-0.003343)
 C206(-0.00837) C207(-0.009419) C208(-0.009337) C209(-0.005201) C210(-0.000245)
 C211(0.006712) C212(0.002646) C213(-0.008321) C214(-0.005267) Cu1(-0.004163)
 Cu2(-0.000141) Cu3(-0.004147) Cu4(-0.006185) Cu5(-0.006201) Cu6(-0.004201)
 F1(0.0042) F2(0.009293) F3(-0.016822) F4(-0.000821) N1(0.003603) N2(0.003728)
 N3(-0.002277) N4(-0.005267) O2(-0.000832) O3(0.001646) O4(0.007576) O5(-
 0.002283) O6(-0.014435) O7(-0.003267) O8(-0.00943) P1(-0.004158) P2(-0.001163)
 P3(-0.002163) P4(-0.000136) P5(-0.000163) P6(-0.004152) P7(-0.006207) P8(-
 0.00419) P9(-0.003256) P10(-0.004256) P11(-0.007196) P12(-0.00718) B2(-
 0.000143) F8(-0.000111) F7(0.001829) F5(-0.000138) F6(-0.002149)
 Fixed U22: B1(0.11) C1(0.029) C2(0.039) C3(0.046) C4(0.081) C5(0.083)
 C6(0.056) C7(0.081) C8(0.081) C9(0.066) C10(0.071) C11(0.084) C12(0.106)
 C13(0.108) C14(0.103) C15(0.095) C16(0.143) C17(0.029) C18(0.038) C19(0.038)
 C20(0.045) C21(0.047) C22(0.045) C23(0.058) C24(0.056) C25(0.055) C26(0.055)
 C27(0.058) C28(0.056) C29(0.061) C30(0.063) C31(0.056) C32(0.092) C33(0.048)
 C34(0.08) C35(0.1) C36(0.086) C37(0.087) C38(0.07) C39(0.058) C40(0.097)
 C41(0.119) C42(0.117) C43(0.096) C44(0.076) C45(0.043) C46(0.039) C47(0.056)
 C48(0.066) C49(0.055) C50(0.057) C51(0.048) C52(0.037) C53(0.047) C54(0.051)
 C55(0.058) C56(0.068) C57(0.058) C58(0.038) C59(0.06) C60(0.07) C61(0.063)
 C62(0.062) C63(0.057) C64(0.037) C65(0.052) C66(0.068) C67(0.062) C68(0.063)
 C69(0.051) C70(0.028) C71(0.027) C72(0.034) C73(0.041) C74(0.04) C75(0.045)
 C76(0.033) C77(0.025) C78(0.035) C79(0.045) C80(0.047) C81(0.043) C82(0.036)
 C83(0.031) C84(0.038) C85(0.046) C86(0.047) C87(0.048) C88(0.034) C89(0.037)
 C90(0.043) C91(0.054) C92(0.068) C93(0.065) C94(0.052) C95(0.03) C96(0.047)
 C97(0.07) C98(0.087) C99(0.09) C100(0.073) C101(0.058) C102(0.053) C103(0.084)
 C104(0.092) C105(0.103) C106(0.102) C107(0.087) C108(0.042) C109(0.04)
 C110(0.041) C111(0.052) C112(0.052) C113(0.044) C114(0.059) C115(0.062)
 C116(0.046) C117(0.039) C118(0.048) C119(0.056) C120(0.055) C121(0.054)
 C122(0.048) C123(0.093) C124(0.034) C125(0.039) C126(0.041) C127(0.048)
 C128(0.051) C129(0.049) C130(0.044) C131(0.039) C132(0.053) C133(0.06)
 C134(0.058) C135(0.063) C136(0.063) C137(0.061) C138(0.064) C139(0.092)
 C140(0.046) C141(0.063) C142(0.072) C143(0.079) C144(0.071) C145(0.063)
 C146(0.035) C147(0.038) C148(0.047) C149(0.049) C150(0.051) C151(0.043)
 C152(0.047) C153(0.053) C154(0.068) C155(0.082) C156(0.102) C157(0.105)
 C158(0.097) C159(0.05) C160(0.053) C161(0.065) C162(0.082) C163(0.082)
 C164(0.06) C165(0.05) C166(0.057) C167(0.075) C168(0.083) C169(0.083)
 C170(0.066) C171(0.051) C172(0.076) C173(0.102) C174(0.09) C175(0.081)
 C176(0.065) O1(0.093) C17A(0.051) C17B(0.071) C17C(0.076) C17D(0.079)
 C17E(0.069) C17F(0.061) C177(0.039) C178(0.036) C179(0.045) C180(0.054)
 C181(0.055) C182(0.052) C183(0.043) C184(0.045) C185(0.053) C186(0.067)
 C187(0.081) C188(0.076) C189(0.062) C190(0.034) C191(0.039) C192(0.046)
 C193(0.049) C194(0.048) C195(0.043) C196(0.04) C197(0.038) C198(0.041)
 C199(0.043) C200(0.044) C201(0.04) C202(0.042) C203(0.042) C204(0.052)
 C205(0.061) C206(0.059) C207(0.064) C208(0.054) C209(0.037) C210(0.047)
 C211(0.056) C212(0.063) C213(0.061) C214(0.049) Cu1(0.03) Cu2(0.028)
 Cu3(0.025) Cu4(0.034) Cu5(0.032) Cu6(0.034) F1(0.136) F2(0.119) F3(0.172)
 F4(0.134) N1(0.063) N2(0.052) N3(0.053) N4(0.055) O2(0.138) O3(0.072)
 O4(0.082) O5(0.072) O6(0.083) O7(0.068) O8(0.079) P1(0.035) P2(0.028)
 P3(0.027) P4(0.025) P5(0.026) P6(0.034) P7(0.037) P8(0.04) P9(0.035)
 P10(0.034) P11(0.038) P12(0.037) B2(0.394) F8(0.389) F7(0.4) F5(0.393)
 F6(0.396)
 Fixed U23: B1(-0.001) C1(0.001) C2(0.004) C3(0.003) C4(-0.012) C5(-0.011)
 C6(0.003) C7(-0.008) C8(-0.007) C9(0.002) C10(-0.002) C11(-0.001) C12(-0.003)
 C13(-0.007) C14(-0.005) C15(0.002) C16(-0.005) C17(-0.001) C18(-0.002) C19(-
 0.012) C20(0.003) C21(-0.001) C22(-0.007) C23(0.005) C24(0.004) C25(-0.011)
 C26(-0.011) C27(-0.01) C28(-0.007) C29(-0.015) C30(-0.015) C31(-0.009)
 C32(0.004) C33(0.002) C34(0.004) C35(0.003) C36(0.006) C37(0.004) C38(-0.002)
 C39(-0.01) C40(-0.007) C41(-0.004) C42(-0.004) C43(0) C44(0.001) C45(-0.002)
 C46(-0.007) C47(0.007) C48(0.007) C49(-0.007) C50(0.001) C51(0.004) C52(-
 0.004) C53(-0.009) C54(-0.007) C55(0.001) C56(-0.006) C57(-0.008) C58(-0.002)
 C59(-0.002) C60(-0.002) C61(0.001) C62(-0.003) C63(-0.004) C64(-0.003) C65(-
 0.002) C66(-0.004) C67(-0.011) C68(-0.007) C69(-0.001) C70(-0.001) C71(-0.004)
 C72(-0.001) C73(0.003) C74(-0.006) C75(-0.005) C76(-0.003) C77(0.004) C78(-
 0.002) C79(0.002) C80(-0.003) C81(-0.004) C82(-0.003) C83(-0.005) C84(-0.001)
 C85(0.002) C86(0.002) C87(-0.002) C88(0) C89(0.003) C90(-0.004) C91(-0.008)
 C92(-0.001) C93(0.006) C94(0.005) C95(0.002) C96(0.002) C97(0.008) C98(0.007)
 C99(0.005) C100(0.007) C101(0.002) C102(0.001) C103(0.008) C104(0.012)
 C105(0.006) C106(0.008) C107(0.008) C108(-0.001) C109(0.002) C110(-0.001)
 C111(0.004) C112(0.006) C113(0.001) C114(0.008) C115(0.008) C116(0.005)
 C117(0.003) C118(0.002) C119(0.003) C120(0.009) C121(0.001) C122(0.002) C123(-
 0.002) C124(0.007) C125(0.006) C126(0.009) C127(0.003) C128(0) C129(0.004)
 C130(0.002) C131(0.006) C132(0.011) C133(0.012) C134(0.01) C135(0.015)
 C136(0.009) C137(0.007) C138(0.007) C139(-0.007) C140(0.012) C141(0.001) C142(-
 0.004) C143(0.008) C144(0.012) C145(0.01) C146(-0.001) C147(0.007) C148(0.006)
 C149(-0.002) C150(-0.002) C151(0.001) C152(0.004) C153(0.001) C154(0.002)
 C155(-0.004) C156(-0.004) C157(-0.016) C158(-0.02) C159(0.001) C160(0.004)
 C161(0.005) C162(0.002) C163(0.005) C164(0.004) C165(-0.003) C166(-0.002)
 C167(-0.002) C168(-0.004) C169(-0.012) C170(-0.011) C171(0.004) C172(-0.008)
 C173(-0.01) C174(-0.005) C175(0.007) C176(0.005) O1(0.005) C17A(0.004)
 C17B(0.002) C17C(0.002) C17D(-0.001) C17E(-0.003) C17F(-0.003) C177(-0.001)
 C178(0.005) C179(0.007) C180(0.005) C181(0.009) C182(0.008) C183(0.004)
 C184(0.011) C185(0.003) C186(0.003) C187(0.008) C188(0.008) C189(0.009)
 C190(0.005) C191(0.005) C192(0.002) C193(0.007) C194(0.007) C195(0.003)
 C196(0) C197(0.004) C198(0.005) C199(-0.001) C200(-0.002) C201(0.005)
 C202(0.001) C203(0.006) C204(0.003) C205(0.008) C206(0.003) C207(-0.007) C208(-
 0.001) C209(0.003) C210(-0.001) C211(0.004) C212(0.004) C213(-0.002) C214(-
 0.001) Cu1(-0.001) Cu2(-0.003) Cu3(0.001) Cu4(0.006) Cu5(0.004) Cu6(0.005) F1(-
 0.002) F2(0.001) F3(0.001) F4(-0.016) N1(-0.004) N2(-0.004) N3(0.002) N4(-
 0.002) O2(-0.003) O3(0.004) O4(-0.013) O5(0.005) O6(0.008) O7(0) O8(0.004) P1(-
 0.004) P2(-0.005) P3(-0.002) P4(-0.001) P5(0.001) P6(0.002) P7(0.009)
 P8(0.004) P9(0.001) P10(0.009) P11(0.005) P12(0.005) B2(0) F8(0) F7(-0.001)
 F5(-0.002) F6(-0.001)
 Fixed U33: B1(0.111) C1(0.039) C2(0.042) C3(0.05) C4(0.066) C5(0.073)
 C6(0.061) C7(0.065) C8(0.062) C9(0.085) C10(0.091) C11(0.099) C12(0.113)
 C13(0.123) C14(0.118) C15(0.107) C16(0.149) C17(0.036) C18(0.043) C19(0.041)
 C20(0.04) C21(0.048) C22(0.038) C23(0.058) C24(0.057) C25(0.049) C26(0.044)
 C27(0.055) C28(0.053) C29(0.051) C30(0.052) C31(0.047) C32(0.086) C33(0.045)
 C34(0.059) C35(0.076) C36(0.079) C37(0.087) C38(0.069) C39(0.051) C40(0.115)
 C41(0.13) C42(0.119) C43(0.095) C44(0.084) C45(0.033) C46(0.037) C47(0.063)
 C48(0.068) C49(0.059) C50(0.077) C51(0.067) C52(0.037) C53(0.049) C54(0.056)
 C55(0.063) C56(0.077) C57(0.065) C58(0.031) C59(0.087) C60(0.099) C61(0.072)
 C62(0.082) C63(0.081) C64(0.04) C65(0.05) C66(0.069) C67(0.066) C68(0.061)
 C69(0.045) C70(0.029) C71(0.034) C72(0.038) C73(0.051) C74(0.053) C75(0.041)
 C76(0.032) C77(0.029) C78(0.04) C79(0.05) C80(0.048) C81(0.043) C82(0.036)
 C83(0.039) C84(0.041) C85(0.056) C86(0.055) C87(0.045) C88(0.041) C89(0.035)
 C90(0.043) C91(0.047) C92(0.053) C93(0.051) C94(0.043) C95(0.037) C96(0.047)
 C97(0.078) C98(0.099) C99(0.091) C100(0.071) C101(0.056) C102(0.046)
 C103(0.075) C104(0.091) C105(0.095) C106(0.085) C107(0.077) C108(0.045)
 C109(0.04) C110(0.046) C111(0.05) C112(0.051) C113(0.047) C114(0.055)
 C115(0.053) C116(0.048) C117(0.049) C118(0.055) C119(0.058) C120(0.061)
 C121(0.063) C122(0.051) C123(0.087) C124(0.04) C125(0.042) C126(0.04)
 C127(0.045) C128(0.047) C129(0.041) C130(0.046) C131(0.041) C132(0.048)
 C133(0.044) C134(0.044) C135(0.046) C136(0.055) C137(0.068) C138(0.064)
 C139(0.09) C140(0.042) C141(0.058) C142(0.071) C143(0.068) C144(0.066)
 C145(0.064) C146(0.037) C147(0.046) C148(0.058) C149(0.058) C150(0.058)
 C151(0.046) C152(0.04) C153(0.053) C154(0.064) C155(0.072) C156(0.092)
 C157(0.1) C158(0.088) C159(0.045) C160(0.056) C161(0.063) C162(0.074)
 C163(0.07) C164(0.055) C165(0.053) C166(0.055) C167(0.067) C168(0.081)
 C169(0.09) C170(0.082) C171(0.063) C172(0.081) C173(0.102) C174(0.094)
 C175(0.089) C176(0.073) O1(0.089) C17A(0.063) C17B(0.07) C17C(0.076)
 C17D(0.077) C17E(0.072) C17F(0.062) C177(0.049) C178(0.052) C179(0.058)
 C180(0.066) C181(0.065) C182(0.055) C183(0.052) C184(0.052) C185(0.057)
 C186(0.071) C187(0.071) C188(0.071) C189(0.068) C190(0.041) C191(0.045)
 C192(0.057) C193(0.059) C194(0.046) C195(0.044) C196(0.035) C197(0.041)
 C198(0.046) C199(0.048) C200(0.049) C201(0.04) C202(0.035) C203(0.043)
 C204(0.051) C205(0.063) C206(0.068) C207(0.077) C208(0.062) C209(0.037)
 C210(0.045) C211(0.053) C212(0.065) C213(0.059) C214(0.049) Cu1(0.03)
 Cu2(0.026) Cu3(0.027) Cu4(0.034) Cu5(0.037) Cu6(0.037) F1(0.147) F2(0.13)
 F3(0.151) F4(0.151) N1(0.073) N2(0.05) N3(0.051) N4(0.049) O2(0.153) O3(0.065)
 O4(0.078) O5(0.052) O6(0.08) O7(0.049) O8(0.079) P1(0.029) P2(0.03) P3(0.03)
 P4(0.025) P5(0.03) P6(0.028) P7(0.038) P8(0.035) P9(0.047) P10(0.047)
 P11(0.036) P12(0.033) B2(0.394) F8(0.388) F7(0.399) F5(0.393) F6(0.395)
 Fixed Uiso: B1(0.11) C1(0.035) C2(0.042) C3(0.047) C4(0.068) H4(0.082)
 C5(0.073) H5(0.088) C6(0.057) C7(0.07) H7(0.084) C8(0.069) H8(0.083) C9(0.073)
 C10(0.079) C11(0.089) H11(0.107) C12(0.108) H12(0.129) C13(0.112) C14(0.105)
 H14(0.126) C15(0.098) H15(0.118) C16(0.144) H16A(0.173) H16B(0.173)
 H16C(0.173) C17(0.032) C18(0.039) C19(0.038) C20(0.042) H20(0.05) C21(0.045)
 H21(0.054) C22(0.04) C23(0.053) H23(0.063) C24(0.053) H24(0.063) C25(0.049)
 C26(0.046) C27(0.053) H27(0.064) C28(0.054) H28(0.064) C29(0.054) C30(0.053)
 H30(0.064) C31(0.05) H31(0.06) C32(0.088) H32A(0.105) H32B(0.105) H32C(0.105)
 C33(0.052) C34(0.073) H34(0.087) C35(0.091) H35(0.109) C36(0.086) H36(0.103)
 C37(0.088) H37(0.105) C38(0.072) H38(0.086) C39(0.054) C40(0.102) H40(0.122)
 C41(0.119) H41(0.143) C42(0.113) H42(0.135) C43(0.095) H43(0.114) C44(0.081)
 H44(0.097) C45(0.04) H45A(0.048) H45B(0.048) C46(0.038) C47(0.057) H47(0.068)
 C48(0.062) H48(0.074) C49(0.054) H49(0.065) C50(0.064) H50(0.077) C51(0.055)
 H51(0.066) C52(0.037) C53(0.051) H53(0.061) C54(0.056) H54(0.067) C55(0.059)
 H55(0.071) C56(0.069) H56(0.083) C57(0.058) H57(0.07) C58(0.038) C59(0.072)
 H59(0.087) C60(0.085) H60(0.102) C61(0.072) H61(0.086) C62(0.073) H62(0.088)
 C63(0.067) H63(0.081) C64(0.038) C65(0.048) H65(0.057) C66(0.064) H66(0.076)
 C67(0.059) H67(0.071) C68(0.06) H68(0.072) C69(0.047) H69(0.056) C70(0.029)
 H70A(0.035) H70B(0.035) C71(0.03) C72(0.034) H72(0.041) C73(0.044) H73(0.053)
 C74(0.043) H74(0.052) C75(0.042) H75(0.05) C76(0.032) H76(0.039) C77(0.028)
 C78(0.036) H78(0.043) C79(0.044) H79(0.053) C80(0.046) H80(0.055) C81(0.045)
 H81(0.054) C82(0.035) H82(0.042) C83(0.035) C84(0.039) H84(0.047) C85(0.047)
 H85(0.057) C86(0.05) H86(0.06) C87(0.047) H87(0.057) C88(0.038) H88(0.045)
 C89(0.036) C90(0.043) H90(0.052) C91(0.052) H91(0.062) C92(0.059) H92(0.07)
 C93(0.054) H93(0.065) C94(0.046) H94(0.055) C95(0.035) H95A(0.042) H95B(0.042)
 C96(0.049) C97(0.071) H97(0.085) C98(0.088) H98(0.106) C99(0.087) H99(0.104)
 C100(0.07) H100(0.084) C101(0.058) H101(0.07) C102(0.056) C103(0.082)
 H103(0.098) C104(0.094) H104(0.113) C105(0.103) H105(0.123) C106(0.098)
 H106(0.118) C107(0.086) H107(0.104) C108(0.043) C109(0.039) C110(0.042)
 C111(0.049) H111(0.058) C112(0.049) H112(0.059) C113(0.044) C114(0.054)
 H114(0.065) C115(0.055) H115(0.066) C116(0.047) C117(0.043) C118(0.05)
 H118(0.06) C119(0.057) H119(0.068) C120(0.056) C121(0.056) H121(0.067)
 C122(0.049) H122(0.059) C123(0.087) H12A(0.105) H12B(0.105) H12C(0.105)
 C124(0.039) C125(0.041) C126(0.04) C127(0.047) H127(0.056) C128(0.047)
 H128(0.056) C129(0.043) C130(0.044) H130(0.053) C131(0.039) H131(0.047)
 C132(0.049) C133(0.048) C134(0.051) H134(0.061) C135(0.05) H135(0.06)
 C136(0.058) C137(0.063) H137(0.076) C138(0.061) H138(0.073) C139(0.085)
 H13A(0.101) H13B(0.101) H13C(0.101) C140(0.044) C141(0.059) H141(0.071)
 C142(0.07) H142(0.084) C143(0.069) H143(0.083) C144(0.064) H144(0.077)
 C145(0.06) H145(0.072) C146(0.037) C147(0.044) H147(0.052) C148(0.054)
 H148(0.065) C149(0.052) H149(0.063) C150(0.051) H150(0.061) C151(0.044)
 H151(0.053) C152(0.044) H15A(0.053) H15B(0.053) C153(0.057) C154(0.069)
 H154(0.083) C155(0.081) H155(0.097) C156(0.099) H156(0.119) C157(0.103)
 H157(0.123) C158(0.092) H158(0.11) C159(0.048) C160(0.057) H160(0.068)
 C161(0.065) H161(0.079) C162(0.074) H162(0.089) C163(0.073) H163(0.087)
 C164(0.057) H164(0.068) C165(0.053) C166(0.054) H166(0.065) C167(0.069)
 H167(0.083) C168(0.082) H168(0.098) C169(0.089) H169(0.106) C170(0.078)
 H170(0.094) C171(0.056) C172(0.079) H172(0.094) C173(0.1) H173(0.12)
 C174(0.089) H174(0.107) C175(0.081) H175(0.097) C176(0.066) H176(0.079)
 O1(0.09) C17A(0.056) C17B(0.071) H17Q(0.085) C17C(0.076) H17C(0.091)
 C17D(0.077) H17D(0.093) C17E(0.069) H17E(0.083) C17F(0.061) H17F(0.073)
 C177(0.044) H17A(0.053) H17B(0.053) C178(0.042) C179(0.048) H179(0.057)
 C180(0.056) H180(0.067) C181(0.057) H181(0.068) C182(0.052) H182(0.063)
 C183(0.047) H183(0.056) C184(0.046) C185(0.053) H185(0.064) C186(0.067)
 H186(0.081) C187(0.072) H187(0.086) C188(0.067) H188(0.081) C189(0.061)
 H189(0.073) C190(0.037) C191(0.041) H191(0.05) C192(0.049) H192(0.059)
 C193(0.051) H193(0.061) C194(0.048) H194(0.057) C195(0.043) H195(0.052)
 C196(0.036) C197(0.039) H197(0.046) C198(0.045) H198(0.054) C199(0.044)
 H199(0.053) C200(0.043) H200(0.051) C201(0.039) H201(0.047) C202(0.038)
 H20A(0.045) H20B(0.045) C203(0.044) C204(0.053) H204(0.063) C205(0.063)
 H205(0.076) C206(0.07) H206(0.084) C207(0.07) H207(0.084) C208(0.058)
 H208(0.07) C209(0.036) C210(0.046) H210(0.055) C211(0.052) H211(0.063)
 C212(0.06) H212(0.072) C213(0.055) H213(0.066) C214(0.047) H214(0.057)
 Cu1(0.035) Cu2(0.029) Cu3(0.029) Cu4(0.035) Cu5(0.035) Cu6(0.036) F1(0.136)
 F2(0.122) F3(0.158) F4(0.142) N1(0.065) H1(0.078) N2(0.048) H2(0.057)
 N3(0.048) H3(0.058) N4(0.049) H4A(0.059) O2(0.139) O3(0.062) O4(0.074)
 O5(0.061) O6(0.074) O7(0.055) O8(0.073) P1(0.037) P2(0.032) P3(0.029)
 P4(0.026) P5(0.029) P6(0.039) P7(0.037) P8(0.04) P9(0.041) P10(0.038)
 P11(0.036) P12(0.035) B2(0.394) F8(0.389) F7(0.399) F5(0.394) F6(0.395)
 Fixed X: H4(0.7007) H5(0.8012) H7(0.8217) H8(0.7212) H11(0.9751) H12(1.0766)
 H14(1.1285) H15(1.0276) H16A(1.1532) H16B(1.2214) H16C(1.1709) H20(0.3791)
 H21(0.2864) H23(0.211) H24(0.3042) H27(0.1161) H28(0.0307) H30(-0.0647)
 H31(0.0205) H32A(-0.0807) H32B(-0.1148) H32C(-0.0433) H34(0.4699) H35(0.5201)
 H36(0.6) H37(0.6326) H38(0.5793) H40(0.3889) H41(0.2844) H42(0.2615)
 H43(0.3266) H44(0.4278) H45A(0.5765) H45B(0.5184) H47(0.6597) H48(0.7561)
 H49(0.7705) H50(0.6897) H51(0.5943) H53(0.5252) H54(0.4495) H55(0.3702)
 H56(0.3663) H57(0.4415) H59(0.6567) H60(0.6364) H61(0.5374) H62(0.4622)
 H63(0.4827) H65(0.6829) H66(0.7868) H67(0.8263) H68(0.7665) H69(0.6652)
 H70A(0.505) H70B(0.5677) H72(0.6461) H73(0.743) H74(0.7677) H75(0.699)
 H76(0.6035) H78(0.4224) H79(0.3454) H80(0.361) H81(0.4551) H82(0.531)
 H84(0.6241) H85(0.698) H86(0.6874) H87(0.5953) H88(0.5199) H90(0.4673)
 H91(0.3773) H92(0.2997) H93(0.3049) H94(0.3931) H95A(0.5545) H95B(0.4967)
 H97(0.3607) H98(0.2605) H99(0.2288) H100(0.2958) H101(0.3964) H103(0.5628)
 H104(0.5744) H105(0.4944) H106(0.3967) H107(0.388) H111(0.2187) H112(0.3205)
 H114(0.3413) H115(0.2402) H118(0.4909) H119(0.5893) H121(0.6456) H122(0.5478)
 H12A(0.6926) H12B(0.7421) H12C(0.6749) H127(-0.1882) H128(-0.2821) H130(-
 0.205) H131(-0.1112) H134(-0.4751) H135(-0.5568) H137(-0.4489) H138(-0.3688)
 H13A(-0.6278) H13B(-0.637) H13C(-0.608) H141(0.0958) H142(0.1887) H143(0.2736)
 H144(0.263) H145(0.1689) H147(0.0294) H148(-0.0552) H149(-0.1358) H150(-
 0.1436) H151(-0.061) H15A(0.0873) H15B(0.0327) H154(0.0875) H155(0.0913)
 H156(0.0113) H157(-0.0726) H158(-0.0796) H160(-0.062) H161(-0.1604) H162(-
 0.2372) H163(-0.2172) H164(-0.1178) H166(0.1086) H167(0.1766) H168(0.1912)
 H169(0.1415) H170(0.0672) H172(-0.0213) H173(-0.1176) H174(-0.201) H175(-
 0.1881) H176(-0.0917) H17Q(-0.0358) H17C(-0.1176) H17D(-0.1793) H17E(-0.1592)
 H17F(-0.0773) H17A(0.0903) H17B(0.0271) H179(0.1419) H180(0.2082) H181(0.1801)
 H182(0.0858) H183(0.02) H185(-0.0241) H186(-0.1194) H187(-0.1988) H188(-
 0.1824) H189(-0.0873) H191(0.1541) H192(0.2467) H193(0.2685) H194(0.1968)
 H195(0.1062) H197(0.0324) H198(-0.0498) H199(-0.1396) H200(-0.1524) H201(-
 0.0708) H20A(0.0107) H20B(0.0723) H204(-0.0029) H205(-0.0204) H206(0.055)
 H207(0.1437) H208(0.1621) H210(0.1687) H211(0.2714) H212(0.3352) H213(0.2963)
 H214(0.1939) H1(0.8963) H2(0.1847) H3(0.4114) H4A(-0.3044)
 Fixed Y: H4(0.3812) H5(0.3845) H7(0.4363) H8(0.4281) H11(0.4316) H12(0.4286)
 H14(0.3866) H15(0.3949) H16A(0.4024) H16B(0.412) H16C(0.444) H20(0.2841)
 H21(0.2629) H23(0.359) H24(0.3794) H27(0.2429) H28(0.2176) H30(0.31)
 H31(0.3345) H32A(0.1953) H32B(0.2114) H32C(0.2103) H34(0.3532) H35(0.3818)
 H36(0.4195) H37(0.437) H38(0.4116) H40(0.3945) H41(0.3751) H42(0.3121)
 H43(0.2665) H44(0.2833) H45A(0.3202) H45B(0.2946) H47(0.3134) H48(0.2867)
 H49(0.2238) H50(0.189) H51(0.2159) H53(0.2186) H54(0.1741) H55(0.1795)
 H56(0.2322) H57(0.2773) H59(0.2366) H60(0.1702) H61(0.1491) H62(0.1929)
 H63(0.2582) H65(0.3273) H66(0.3355) H67(0.3214) H68(0.305) H69(0.2955)
 H70A(0.3143) H70B(0.3163) H72(0.4108) H73(0.4249) H74(0.4142) H75(0.3869)
 H76(0.3698) H78(0.3576) H79(0.3636) H80(0.3961) H81(0.4238) H82(0.4186)
 H84(0.4995) H85(0.5214) H86(0.518) H87(0.4965) H88(0.4763) H90(0.5389)
 H91(0.5669) H92(0.5285) H93(0.4628) H94(0.4338) H95A(0.4829) H95B(0.5089)
 H97(0.4071) H98(0.4201) H99(0.482) H100(0.5321) H101(0.5211) H103(0.4925)
 H104(0.521) H105(0.5257) H106(0.4969) H107(0.4684) H111(0.3605) H112(0.3697)
 H114(0.42) H115(0.4116) H118(0.4265) H119(0.426) H121(0.3796) H122(0.3796)
 H12A(0.4456) H12B(0.4132) H12C(0.4064) H127(0.3792) H128(0.3596) H130(0.2701)
 H131(0.2892) H134(0.3307) H135(0.2978) H137(0.2112) H138(0.2409) H13A(0.251)
 H13B(0.2281) H13C(0.27) H141(0.2041) H142(0.1747) H143(0.2086) H144(0.2638)
 H145(0.2934) H147(0.2007) H148(0.1609) H149(0.1749) H150(0.2333) H151(0.2742)
 H15A(0.3061) H15B(0.2781) H154(0.3373) H155(0.3694) H156(0.3956) H157(0.4105)
 H158(0.3805) H160(0.2714) H161(0.2511) H162(0.2888) H163(0.3437) H164(0.363)
 H166(0.397) H167(0.4094) H168(0.4702) H169(0.5209) H170(0.5083) H172(0.4784)
 H173(0.491) H174(0.4758) H175(0.4481) H176(0.4355) H17Q(0.423) H17C(0.4418)
 H17D(0.4917) H17E(0.5227) H17F(0.5039) H17A(0.4762) H17B(0.4975) H179(0.494)
 H180(0.5178) H181(0.5176) H182(0.496) H183(0.4723) H185(0.5313) H186(0.5575)
 H187(0.5151) H188(0.4515) H189(0.4252) H191(0.408) H192(0.4247) H193(0.4178)
 H194(0.3913) H195(0.3707) H197(0.4192) H198(0.4286) H199(0.3991) H200(0.3634)
 H201(0.3526) H20A(0.31) H20B(0.3137) H204(0.2478) H205(0.1822) H206(0.1418)
 H207(0.1668) H208(0.2323) H210(0.3023) H211(0.3071) H212(0.3159) H213(0.3163)
 H214(0.3088) H1(0.408) H2(0.2729) H3(0.3981) H4A(0.2783)
 Fixed Z: H4(0.677) H5(0.6654) H7(0.8057) H8(0.8198) H11(0.6662) H12(0.632)
 H14(0.7729) H15(0.8096) H16A(0.6127) H16B(0.627) H16C(0.6339) H20(0.8732)
 H21(0.8976) H23(0.8395) H24(0.8131) H27(0.9379) H28(0.9794) H30(0.9297)
 H31(0.8902) H32A(0.9703) H32B(1.0209) H32C(1.02) H34(0.5453) H35(0.4721)
 H36(0.4842) H37(0.5698) H38(0.6431) H40(0.625) H41(0.6032) H42(0.6095)
 H43(0.6229) H44(0.6367) H45A(0.6454) H45B(0.6348) H47(0.6917) H48(0.6894)
 H49(0.7148) H50(0.749) H51(0.7488) H53(0.6693) H54(0.6688) H55(0.7296)
 H56(0.7858) H57(0.7847) H59(0.8725) H60(0.8726) H61(0.8739) H62(0.8756)
 H63(0.8681) H65(0.8027) H66(0.8174) H67(0.9004) H68(0.9678) H69(0.9559)
 H70A(0.9242) H70B(0.9548) H72(0.8794) H73(0.9099) H74(0.9981) H75(1.0537)
 H76(1.0235) H78(0.9278) H79(0.9873) H80(1.0664) H81(1.0842) H82(1.0224)
 H84(0.8215) H85(0.8787) H86(0.9682) H87(1.0042) H88(0.9471) H90(0.861)
 H91(0.8895) H92(0.915) H93(0.9067) H94(0.8784) H95A(0.7624) H95B(0.7734)
 H97(0.7416) H98(0.7524) H99(0.7667) H100(0.7643) H101(0.7506) H103(0.6758)
 H104(0.591) H105(0.538) H106(0.5588) H107(0.6426) H111(0.3034) H112(0.3217)
 H114(0.1799) H115(0.1624) H118(0.3242) H119(0.3573) H121(0.2199) H122(0.188)
 H12A(0.3552) H12B(0.3645) H12C(0.3837) H127(0.1774) H128(0.1472) H130(0.0738)
 H131(0.1045) H134(0.0819) H135(0.0435) H137(0.0061) H138(0.0472) H13A(0.0272)
 H13B(-0.0267) H13C(-0.0273) H141(0.2097) H142(0.2056) H143(0.233) H144(0.2814)
 H145(0.2878) H147(0.2957) H148(0.2954) H149(0.2451) H150(0.2016) H151(0.1995)
 H15A(0.3258) H15B(0.339) H154(0.3993) H155(0.4818) H156(0.5158) H157(0.4655)
 H158(0.3813) H160(0.3612) H161(0.3692) H162(0.3361) H163(0.2881) H164(0.2757)
 H166(0.3292) H167(0.3942) H168(0.4256) H169(0.3828) H170(0.3187) H172(0.3648)
 H173(0.3958) H174(0.3439) H175(0.2609) H176(0.2299) H17Q(0.3458) H17C(0.3966)
 H17D(0.3678) H17E(0.2883) H17F(0.2376) H17A(0.2203) H17B(0.2241) H179(0.1568)
 H180(0.0932) H181(0.0047) H182(-0.0201) H183(0.044) H185(0.1528) H186(0.137)
 H187(0.1169) H188(0.104) H189(0.118) H191(0.1016) H192(0.0686) H193(-0.019)
 H194(-0.0769) H195(-0.0457) H197(-0.037) H198(-0.0941) H199(-0.077)
 H200(0.0003) H201(0.0563) H20A(0.0512) H20B(0.0196) H204(0.1272) H205(0.1253)
 H206(0.0965) H207(0.0629) H208(0.0683) H210(0.0142) H211(0.0022) H212(0.0731)
 H213(0.1592) H214(0.173) H1(0.6905) H2(0.9078) H3(0.2982) H4A(0.0661)
;

loop_
_space_group_symop_id
_space_group_symop_operation_xyz
1 'x, y, z'
2 '-x, y+1/2, -z+1/2'
3 '-x, -y, -z'
4 'x, -y-1/2, z-1/2'

loop_
_atom_site_label
_atom_site_type_symbol
_atom_site_fract_x
_atom_site_fract_y
_atom_site_fract_z
_atom_site_U_iso_or_equiv
_atom_site_adp_type
_atom_site_occupancy
_atom_site_symmetry_multiplicity
_atom_site_calc_flag
_atom_site_refinement_flags
_atom_site_disorder_assembly
_atom_site_disorder_group
B1 B 0.22506(9) 0.31261(7) 0.42548(9) 0.110 Uani 1 1 d DU . .
C1 C 0.5879(2) 0.38881(15) 0.7692(2) 0.035 Uani 1 1 d U . .
C2 C 0.6363(3) 0.39678(17) 0.7615(2) 0.042 Uani 1 1 d U . .
C3 C 0.6994(3) 0.40290(18) 0.7516(3) 0.047 Uani 1 1 d U . .
C4 C 0.7253(4) 0.3912(2) 0.7043(3) 0.068 Uani 1 1 d U . .
H4 H 0.7007 0.3812 0.6770 0.082 Uiso 1 1 calc R . .
C5 C 0.7846(4) 0.3938(3) 0.6973(3) 0.073 Uani 1 1 d U . .
H5 H 0.8012 0.3845 0.6654 0.088 Uiso 1 1 calc R . .
C6 C 0.8230(3) 0.4098(2) 0.7349(3) 0.057 Uani 1 1 d U . .
C7 C 0.7978(4) 0.4238(2) 0.7801(3) 0.070 Uani 1 1 d U . .
H7 H 0.8217 0.4363 0.8057 0.084 Uiso 1 1 calc R . .
C8 C 0.7376(4) 0.4193(2) 0.7876(3) 0.069 Uani 1 1 d U . .
H8 H 0.7212 0.4281 0.8198 0.083 Uiso 1 1 calc R . .
C9 C 0.9313(4) 0.4163(2) 0.7588(4) 0.073 Uani 1 1 d U . .
C10 C 0.9927(4) 0.4139(3) 0.7374(4) 0.079 Uani 1 1 d U . .
C11 C 1.0065(5) 0.4231(3) 0.6887(4) 0.089 Uani 1 1 d U . .
H11 H 0.9751 0.4316 0.6662 0.107 Uiso 1 1 calc R . .
C12 C 1.0666(3) 0.4212(3) 0.6668(5) 0.108 Uani 1 1 d U . .
H12 H 1.0766 0.4286 0.6320 0.129 Uiso 1 1 calc RD . .
C13 C 1.1076(3) 0.4071(3) 0.7039(3) 0.112 Uani 1 1 d DU . .
C14 C 1.0971(5) 0.3968(3) 0.7518(5) 0.105 Uani 1 1 d U . .
H14 H 1.1285 0.3866 0.7729 0.126 Uiso 1 1 calc R . .
C15 C 1.0366(5) 0.4007(3) 0.7740(5) 0.098 Uani 1 1 d U . .
H15 H 1.0276 0.3949 0.8096 0.118 Uiso 1 1 calc R . .
C16 C 1.1796(3) 0.4166(2) 0.63663(17) 0.144 Uani 1 1 d DU . .
H16A H 1.1532 0.4024 0.6127 0.173 Uiso 1 1 calc RD . .
H16B H 1.2214 0.4120 0.6270 0.173 Uiso 1 1 calc R . .
H16C H 1.1709 0.4440 0.6339 0.173 Uiso 1 1 calc R . .
C17 C 0.4562(2) 0.35950(14) 0.8053(2) 0.032 Uani 1 1 d U . .
C18 C 0.4095(2) 0.34724(16) 0.8193(2) 0.039 Uani 1 1 d U . .
C19 C 0.3524(2) 0.33357(16) 0.8377(2) 0.038 Uani 1 1 d U . .
C20 C 0.3450(3) 0.29922(17) 0.8651(2) 0.042 Uani 1 1 d U . .
H20 H 0.3791 0.2841 0.8732 0.050 Uiso 1 1 calc R . .
C21 C 0.2899(3) 0.28691(18) 0.8805(2) 0.045 Uani 1 1 d U . .
H21 H 0.2864 0.2629 0.8976 0.054 Uiso 1 1 calc R . .
C22 C 0.2390(3) 0.30876(17) 0.8716(2) 0.040 Uani 1 1 d U . .
C23 C 0.2451(3) 0.3434(2) 0.8461(3) 0.053 Uani 1 1 d U . .
H23 H 0.2110 0.3590 0.8395 0.063 Uiso 1 1 calc R . .
C24 C 0.3007(3) 0.3553(2) 0.8301(3) 0.053 Uani 1 1 d U . .
H24 H 0.3042 0.3794 0.8131 0.063 Uiso 1 1 calc R . .
C25 C 0.1283(3) 0.31135(19) 0.8844(3) 0.049 Uani 1 1 d U . .
C26 C 0.0774(3) 0.29149(19) 0.9105(2) 0.046 Uani 1 1 d U . .
C27 C 0.0795(3) 0.2566(2) 0.9365(3) 0.053 Uani 1 1 d U . .
H27 H 0.1161 0.2429 0.9379 0.064 Uiso 1 1 calc R . .
C28 C 0.0286(3) 0.2411(2) 0.9609(3) 0.054 Uani 1 1 d U . .
H28 H 0.0307 0.2176 0.9794 0.064 Uiso 1 1 calc R . .
C29 C -0.0246(3) 0.2613(2) 0.9571(3) 0.054 Uani 1 1 d U . .
C30 C -0.0281(3) 0.2963(2) 0.9313(3) 0.053 Uani 1 1 d U . .
H30 H -0.0647 0.3100 0.9297 0.064 Uiso 1 1 calc R . .
C31 C 0.0228(3) 0.3108(2) 0.9082(3) 0.050 Uani 1 1 d U . .
H31 H 0.0205 0.3345 0.8902 0.060 Uiso 1 1 calc R . .
C32 C -0.0794(4) 0.2143(3) 0.9987(4) 0.088 Uani 1 1 d U . .
H32A H -0.0807 0.1953 0.9703 0.105 Uiso 1 1 d R . .
H32B H -0.1148 0.2114 1.0209 0.105 Uiso 1 1 d R . .
H32C H -0.0433 0.2103 1.0200 0.105 Uiso 1 1 d R . .
C33 C 0.5198(3) 0.37901(19) 0.6008(3) 0.052 Uani 1 1 d U . .
C34 C 0.5023(4) 0.3703(3) 0.5512(3) 0.073 Uani 1 1 d U . .
H34 H 0.4699 0.3532 0.5453 0.087 Uiso 1 1 calc R . .
C35 C 0.5334(5) 0.3872(3) 0.5069(4) 0.091 Uani 1 1 d U . .
H35 H 0.5201 0.3818 0.4721 0.109 Uiso 1 1 calc R . .
C36 C 0.5795(5) 0.4099(3) 0.5141(4) 0.086 Uani 1 1 d U . .
H36 H 0.6000 0.4195 0.4842 0.103 Uiso 1 1 calc R . .
C37 C 0.5995(5) 0.4203(3) 0.5649(4) 0.088 Uani 1 1 d U . .
H37 H 0.6326 0.4370 0.5698 0.105 Uiso 1 1 calc R . .
C38 C 0.5678(4) 0.4047(2) 0.6083(3) 0.072 Uani 1 1 d U . .
H38 H 0.5793 0.4116 0.6431 0.086 Uiso 1 1 calc R . .
C39 C 0.4163(3) 0.3409(2) 0.6406(3) 0.054 Uani 1 1 d U . .
C40 C 0.3771(5) 0.3685(3) 0.6264(5) 0.102 Uani 1 1 d U . .
H40 H 0.3889 0.3945 0.6250 0.122 Uiso 1 1 calc R . .
C41 C 0.3140(4) 0.3569(3) 0.6128(5) 0.119 Uani 1 1 d U . .
H41 H 0.2844 0.3751 0.6032 0.143 Uiso 1 1 calc RD . .
C42 C 0.3020(6) 0.3194(4) 0.6150(5) 0.113 Uani 1 1 d U . .
H42 H 0.2615 0.3121 0.6095 0.135 Uiso 1 1 calc R . .
C43 C 0.3388(5) 0.2925(3) 0.6235(4) 0.095 Uani 1 1 d U . .
H43 H 0.3266 0.2665 0.6229 0.114 Uiso 1 1 calc R . .
C44 C 0.3985(4) 0.3029(3) 0.6340(4) 0.081 Uani 1 1 d U . .
H44 H 0.4278 0.2833 0.6367 0.097 Uiso 1 1 calc R . .
C45 C 0.5365(3) 0.31351(17) 0.6591(2) 0.040 Uani 1 1 d U . .
H45A H 0.5765 0.3202 0.6454 0.048 Uiso 1 1 calc R . .
H45B H 0.5184 0.2946 0.6348 0.048 Uiso 1 1 calc R . .
C46 C 0.6174(2) 0.26682(16) 0.7185(2) 0.038 Uani 1 1 d U . .
C47 C 0.6654(3) 0.2876(2) 0.7024(3) 0.057 Uani 1 1 d U . .
H47 H 0.6597 0.3134 0.6917 0.068 Uiso 1 1 calc R . .
C48 C 0.7233(3) 0.2718(2) 0.7011(3) 0.062 Uani 1 1 d U . .
H48 H 0.7561 0.2867 0.6894 0.074 Uiso 1 1 calc R . .
C49 C 0.7319(3) 0.2351(2) 0.7169(3) 0.054 Uani 1 1 d U . .
H49 H 0.7705 0.2238 0.7148 0.065 Uiso 1 1 calc R . .
C50 C 0.6838(3) 0.2142(2) 0.7361(3) 0.064 Uani 1 1 d U . .
H50 H 0.6897 0.1890 0.7490 0.077 Uiso 1 1 calc R . .
C51 C 0.6271(3) 0.23041(19) 0.7362(3) 0.055 Uani 1 1 d U . .
H51 H 0.5943 0.2159 0.7488 0.066 Uiso 1 1 calc R . .
C52 C 0.4902(2) 0.25352(16) 0.7248(2) 0.037 Uani 1 1 d U . .
C53 C 0.4923(3) 0.22175(18) 0.6923(3) 0.051 Uani 1 1 d U . .
H53 H 0.5252 0.2186 0.6693 0.061 Uiso 1 1 calc R . .
C54 C 0.4482(3) 0.1950(2) 0.6926(3) 0.056 Uani 1 1 d U . .
H54 H 0.4495 0.1741 0.6688 0.067 Uiso 1 1 calc R . .
C55 C 0.4006(3) 0.1984(2) 0.7285(3) 0.059 Uani 1 1 d U . .
H55 H 0.3702 0.1795 0.7296 0.071 Uiso 1 1 calc R . .
C56 C 0.3985(4) 0.2295(2) 0.7620(3) 0.069 Uani 1 1 d U . .
H56 H 0.3663 0.2322 0.7858 0.083 Uiso 1 1 calc R . .
C57 C 0.4427(3) 0.2564(2) 0.7608(3) 0.058 Uani 1 1 d U . .
H57 H 0.4415 0.2773 0.7847 0.070 Uiso 1 1 calc R . .
C58 C 0.5718(3) 0.25384(16) 0.8722(2) 0.038 Uani 1 1 d U . .
C59 C 0.6164(4) 0.2280(2) 0.8725(4) 0.072 Uani 1 1 d U . .
H59 H 0.6567 0.2366 0.8725 0.087 Uiso 1 1 calc R . .
C60 C 0.6044(4) 0.1881(3) 0.8728(4) 0.085 Uani 1 1 d U . .
H60 H 0.6364 0.1702 0.8726 0.102 Uiso 1 1 calc R . .
C61 C 0.5462(4) 0.1757(2) 0.8735(3) 0.072 Uani 1 1 d U . .
H61 H 0.5374 0.1491 0.8739 0.086 Uiso 1 1 calc R . .
C62 C 0.5025(4) 0.2013(2) 0.8736(3) 0.073 Uani 1 1 d U . .
H62 H 0.4622 0.1929 0.8756 0.088 Uiso 1 1 calc R . .
C63 C 0.5148(4) 0.2406(2) 0.8709(3) 0.067 Uani 1 1 d U . .
H63 H 0.4827 0.2582 0.8681 0.081 Uiso 1 1 calc R . .
C64 C 0.6632(2) 0.31081(16) 0.8778(2) 0.038 Uani 1 1 d U . .
C65 C 0.6997(3) 0.32252(18) 0.8364(3) 0.048 Uani 1 1 d U . .
H65 H 0.6829 0.3273 0.8027 0.057 Uiso 1 1 calc R . .
C66 C 0.7614(3) 0.3271(2) 0.8450(3) 0.064 Uani 1 1 d U . .
H66 H 0.7868 0.3355 0.8174 0.076 Uiso 1 1 calc R . .
C67 C 0.7844(3) 0.3193(2) 0.8946(3) 0.059 Uani 1 1 d U . .
H67 H 0.8263 0.3214 0.9004 0.071 Uiso 1 1 calc R . .
C68 C 0.7494(3) 0.3089(2) 0.9340(3) 0.060 Uani 1 1 d U . .
H68 H 0.7665 0.3050 0.9678 0.072 Uiso 1 1 calc R . .
C69 C 0.6892(3) 0.30374(18) 0.9274(2) 0.047 Uani 1 1 d U . .
H69 H 0.6652 0.2955 0.9559 0.056 Uiso 1 1 calc R . .
C70 C 0.5461(2) 0.32456(14) 0.92261(19) 0.029 Uani 1 1 d U . .
H70A H 0.5050 0.3143 0.9242 0.035 Uiso 1 1 calc R . .
H70B H 0.5677 0.3163 0.9548 0.035 Uiso 1 1 calc R . .
C71 C 0.6147(2) 0.39028(14) 0.9483(2) 0.030 Uani 1 1 d U . .
C72 C 0.6565(2) 0.40586(15) 0.9151(2) 0.034 Uani 1 1 d U . .
H72 H 0.6461 0.4108 0.8794 0.041 Uiso 1 1 calc R . .
C73 C 0.7142(3) 0.41448(17) 0.9332(2) 0.044 Uani 1 1 d U . .
H73 H 0.7430 0.4249 0.9099 0.053 Uiso 1 1 calc R . .
C74 C 0.7290(3) 0.40767(17) 0.9852(2) 0.043 Uani 1 1 d U . .
H74 H 0.7677 0.4142 0.9981 0.052 Uiso 1 1 calc R . .
C75 C 0.6883(3) 0.39159(17) 1.0180(2) 0.042 Uani 1 1 d U . .
H75 H 0.6990 0.3869 1.0537 0.050 Uiso 1 1 calc R . .
C76 C 0.6310(2) 0.38187(15) 1.0005(2) 0.032 Uani 1 1 d U . .
H76 H 0.6035 0.3698 1.0235 0.039 Uiso 1 1 calc R . .
C77 C 0.4862(2) 0.38603(14) 0.96997(19) 0.028 Uani 1 1 d U . .
C78 C 0.4293(2) 0.37081(15) 0.9599(2) 0.036 Uani 1 1 d U . .
H78 H 0.4224 0.3576 0.9278 0.043 Uiso 1 1 calc R . .
C79 C 0.3834(3) 0.37443(17) 0.9950(2) 0.044 Uani 1 1 d U . .
H79 H 0.3454 0.3636 0.9873 0.053 Uiso 1 1 calc R . .
C80 C 0.3925(3) 0.39385(18) 1.0417(2) 0.046 Uani 1 1 d U . .
H80 H 0.3610 0.3961 1.0664 0.055 Uiso 1 1 calc R . .
C81 C 0.4484(3) 0.41028(17) 1.0523(2) 0.045 Uani 1 1 d U . .
H81 H 0.4551 0.4238 1.0842 0.054 Uiso 1 1 calc R . .
C82 C 0.4936(2) 0.40658(15) 1.0157(2) 0.035 Uani 1 1 d U . .
H82 H 0.5310 0.4186 1.0224 0.042 Uiso 1 1 calc R . .
C83 C 0.5651(2) 0.48462(15) 0.8791(2) 0.035 Uani 1 1 d U . .
C84 C 0.6181(2) 0.49868(16) 0.8585(2) 0.039 Uani 1 1 d U . .
H84 H 0.6241 0.4995 0.8215 0.047 Uiso 1 1 calc R . .
C85 C 0.6620(3) 0.51138(18) 0.8928(3) 0.047 Uani 1 1 d U . .
H85 H 0.6980 0.5214 0.8787 0.057 Uiso 1 1 calc R . .
C86 C 0.6556(3) 0.51012(18) 0.9457(3) 0.050 Uani 1 1 d U . .
H86 H 0.6874 0.5180 0.9682 0.060 Uiso 1 1 calc R . .
C87 C 0.6012(3) 0.49693(18) 0.9672(3) 0.047 Uani 1 1 d U . .
H87 H 0.5953 0.4965 1.0042 0.057 Uiso 1 1 calc R . .
C88 C 0.5569(3) 0.48477(16) 0.9332(2) 0.038 Uani 1 1 d U . .
H88 H 0.5199 0.4763 0.9471 0.045 Uiso 1 1 calc R . .
C89 C 0.4382(2) 0.48365(16) 0.8652(2) 0.036 Uani 1 1 d U . .
C90 C 0.4342(3) 0.52326(17) 0.8698(2) 0.043 Uani 1 1 d U . .
H90 H 0.4673 0.5389 0.8610 0.052 Uiso 1 1 calc R . .
C91 C 0.3810(3) 0.5399(2) 0.8875(3) 0.052 Uani 1 1 d U . .
H91 H 0.3773 0.5669 0.8895 0.062 Uiso 1 1 calc R . .
C92 C 0.3352(3) 0.5172(2) 0.9017(3) 0.059 Uani 1 1 d U . .
H92 H 0.2997 0.5285 0.9150 0.070 Uiso 1 1 calc R . .
C93 C 0.3385(3) 0.4781(2) 0.8975(3) 0.054 Uani 1 1 d U . .
H93 H 0.3049 0.4628 0.9067 0.065 Uiso 1 1 calc R . .
C94 C 0.3902(3) 0.46090(19) 0.8801(2) 0.046 Uani 1 1 d U . .
H94 H 0.3931 0.4338 0.8784 0.055 Uiso 1 1 calc R . .
C95 C 0.5122(2) 0.48235(15) 0.7736(2) 0.035 Uani 1 1 d U . .
H95A H 0.5545 0.4829 0.7624 0.042 Uiso 1 1 calc R . .
H95B H 0.4967 0.5089 0.7734 0.042 Uiso 1 1 calc R . .
C96 C 0.3905(3) 0.46239(18) 0.7437(2) 0.049 Uani 1 1 d U . .
C97 C 0.3479(4) 0.4328(3) 0.7455(3) 0.071 Uani 1 1 d U . .
H97 H 0.3607 0.4071 0.7416 0.085 Uiso 1 1 calc R . .
C98 C 0.2887(4) 0.4404(3) 0.7528(4) 0.088 Uani 1 1 d U . .
H98 H 0.2605 0.4201 0.7524 0.106 Uiso 1 1 calc R . .
C99 C 0.2700(3) 0.4770(3) 0.7605(3) 0.087 Uani 1 1 d U . .
H99 H 0.2288 0.4820 0.7667 0.104 Uiso 1 1 calc RD . .
C100 C 0.3097(4) 0.5067(3) 0.7593(3) 0.070 Uani 1 1 d U . .
H100 H 0.2958 0.5321 0.7643 0.084 Uiso 1 1 calc R . .
C101 C 0.3692(3) 0.5002(2) 0.7512(3) 0.058 Uani 1 1 d U . .
H101 H 0.3964 0.5211 0.7506 0.070 Uiso 1 1 calc R . .
C102 C 0.4745(3) 0.4761(2) 0.6651(3) 0.056 Uani 1 1 d U . .
C103 C 0.5303(4) 0.4931(3) 0.6516(4) 0.082 Uani 1 1 d U . .
H103 H 0.5628 0.4925 0.6758 0.098 Uiso 1 1 calc R . .
C104 C 0.5369(5) 0.5108(3) 0.6016(4) 0.094 Uani 1 1 d U . .
H104 H 0.5744 0.5210 0.5910 0.113 Uiso 1 1 calc R . .
C105 C 0.4900(5) 0.5127(3) 0.5706(5) 0.103 Uani 1 1 d U . .
H105 H 0.4944 0.5257 0.5380 0.123 Uiso 1 1 calc R . .
C106 C 0.4294(5) 0.4958(3) 0.5828(4) 0.098 Uani 1 1 d U . .
H106 H 0.3967 0.4969 0.5588 0.118 Uiso 1 1 calc R . .
C107 C 0.4253(5) 0.4787(3) 0.6317(4) 0.086 Uani 1 1 d U . .
H107 H 0.3880 0.4684 0.6426 0.104 Uiso 1 1 calc R . .
C108 C 0.1055(3) 0.37112(17) 0.2086(2) 0.043 Uani 1 1 d U . .
C109 C 0.1553(3) 0.37852(16) 0.2185(2) 0.039 Uani 1 1 d U . .
C110 C 0.2172(3) 0.38469(17) 0.2304(2) 0.042 Uani 1 1 d U . .
C111 C 0.2432(3) 0.37261(19) 0.2779(3) 0.049 Uani 1 1 d U . .
H111 H 0.2187 0.3605 0.3034 0.058 Uiso 1 1 calc R . .
C112 C 0.3043(3) 0.37791(19) 0.2889(3) 0.049 Uani 1 1 d U . .
H112 H 0.3205 0.3697 0.3217 0.059 Uiso 1 1 calc R . .
C113 C 0.3414(3) 0.39542(17) 0.2512(2) 0.044 Uani 1 1 d U . .
C114 C 0.3168(3) 0.4077(2) 0.2053(3) 0.054 Uani 1 1 d U . .
H114 H 0.3413 0.4200 0.1799 0.065 Uiso 1 1 calc R . .
C115 C 0.2560(3) 0.4026(2) 0.1949(3) 0.055 Uani 1 1 d U . .
H115 H 0.2402 0.4116 0.1624 0.066 Uiso 1 1 calc R . .
C116 C 0.4493(3) 0.40328(18) 0.2303(3) 0.047 Uani 1 1 d U . .
C117 C 0.5096(3) 0.40329(17) 0.2534(2) 0.043 Uani 1 1 d U . .
C118 C 0.5223(3) 0.41691(19) 0.3030(3) 0.050 Uani 1 1 d U . .
H118 H 0.4909 0.4265 0.3242 0.060 Uiso 1 1 calc R . .
C119 C 0.5810(3) 0.4168(2) 0.3228(3) 0.057 Uani 1 1 d U . .
H119 H 0.5893 0.4260 0.3573 0.068 Uiso 1 1 calc R . .
C120 C 0.6267(3) 0.4033(2) 0.2914(2) 0.056 Uani 1 1 d DU . .
C121 C 0.6142(3) 0.3892(2) 0.2411(3) 0.056 Uani 1 1 d U . .
H121 H 0.6456 0.3796 0.2199 0.067 Uiso 1 1 calc R . .
C122 C 0.5562(3) 0.38919(18) 0.2222(3) 0.049 Uani 1 1 d U . .
H122 H 0.5478 0.3796 0.1880 0.059 Uiso 1 1 calc R . .
C123 C 0.6999(3) 0.4180(3) 0.3564(3) 0.087 Uani 1 1 d DU . .
H12A H 0.6926 0.4456 0.3552 0.105 Uiso 1 1 d R . .
H12B H 0.7421 0.4132 0.3645 0.105 Uiso 1 1 d R . .
H12C H 0.6749 0.4064 0.3837 0.105 Uiso 1 1 d R . .
C124 C -0.0333(3) 0.35806(16) 0.1785(2) 0.039 Uani 1 1 d U . .
C125 C -0.0826(3) 0.34777(17) 0.1640(2) 0.041 Uani 1 1 d U . .
C126 C -0.1407(3) 0.33560(16) 0.1456(2) 0.040 Uani 1 1 d U . .
C127 C -0.1916(3) 0.35665(19) 0.1568(2) 0.047 Uani 1 1 d U . .
H127 H -0.1882 0.3792 0.1774 0.056 Uiso 1 1 calc R . .
C128 C -0.2476(3) 0.34527(19) 0.1383(2) 0.047 Uani 1 1 d U . .
H128 H -0.2821 0.3596 0.1472 0.056 Uiso 1 1 calc R . .
C129 C -0.2530(3) 0.31289(18) 0.1067(2) 0.043 Uani 1 1 d U . .
C130 C -0.2018(3) 0.29239(18) 0.0951(2) 0.044 Uani 1 1 d U . .
H130 H -0.2050 0.2701 0.0738 0.053 Uiso 1 1 calc R . .
C131 C -0.1458(3) 0.30351(16) 0.1136(2) 0.039 Uani 1 1 d U . .
H131 H -0.1112 0.2892 0.1045 0.047 Uiso 1 1 calc R . .
C132 C -0.3639(3) 0.31199(19) 0.0944(3) 0.049 Uani 1 1 d U . .
C133 C -0.4130(3) 0.28966(19) 0.0683(2) 0.048 Uani 1 1 d U . .
C134 C -0.4692(3) 0.3061(2) 0.0670(2) 0.051 Uani 1 1 d U . .
H134 H -0.4751 0.3307 0.0819 0.061 Uiso 1 1 calc R . .
C135 C -0.5182(3) 0.2864(2) 0.0436(2) 0.050 Uani 1 1 d U . .
H135 H -0.5568 0.2978 0.0435 0.060 Uiso 1 1 calc R . .
C136 C -0.5103(3) 0.2519(2) 0.0216(3) 0.058 Uani 1 1 d U . .
C137 C -0.4545(3) 0.2354(2) 0.0223(3) 0.063 Uani 1 1 d U . .
H137 H -0.4489 0.2112 0.0061 0.076 Uiso 1 1 calc R . .
C138 C -0.4065(3) 0.2533(2) 0.0460(3) 0.061 Uani 1 1 d U . .
H138 H -0.3688 0.2409 0.0472 0.073 Uiso 1 1 calc R . .
C139 C -0.6109(4) 0.2460(3) -0.0076(4) 0.085 Uani 1 1 d U . .
H13A H -0.6278 0.2510 0.0272 0.101 Uiso 1 1 d R . .
H13B H -0.6370 0.2281 -0.0267 0.101 Uiso 1 1 d R . .
H13C H -0.6080 0.2700 -0.0273 0.101 Uiso 1 1 d R . .
C140 C 0.1223(3) 0.25092(18) 0.2496(2) 0.044 Uani 1 1 d U . .
C141 C 0.1296(3) 0.2165(2) 0.2246(3) 0.059 Uani 1 1 d U . .
H141 H 0.0958 0.2041 0.2097 0.071 Uiso 1 1 calc R . .
C142 C 0.1849(4) 0.1994(2) 0.2207(3) 0.070 Uani 1 1 d U . .
H142 H 0.1887 0.1747 0.2056 0.084 Uiso 1 1 calc R . .
C143 C 0.2349(4) 0.2188(2) 0.2391(3) 0.069 Uani 1 1 d U . .
H143 H 0.2736 0.2086 0.2330 0.083 Uiso 1 1 calc R . .
C144 C 0.2289(3) 0.2521(2) 0.2658(3) 0.064 Uani 1 1 d U . .
H144 H 0.2630 0.2638 0.2814 0.077 Uiso 1 1 calc R . .
C145 C 0.1728(3) 0.2694(2) 0.2706(3) 0.060 Uani 1 1 d U . .
H145 H 0.1689 0.2934 0.2878 0.072 Uiso 1 1 calc R . .
C146 C -0.0086(2) 0.24281(16) 0.2478(2) 0.037 Uani 1 1 d U . .
C147 C -0.0055(3) 0.20763(17) 0.2765(2) 0.044 Uani 1 1 d U . .
H147 H 0.0294 0.2007 0.2957 0.052 Uiso 1 1 calc R . .
C148 C -0.0555(3) 0.18384(19) 0.2754(3) 0.054 Uani 1 1 d U . .
H148 H -0.0552 0.1609 0.2954 0.065 Uiso 1 1 calc R . .
C149 C -0.1036(3) 0.19259(19) 0.2469(3) 0.052 Uani 1 1 d U . .
H149 H -0.1358 0.1749 0.2451 0.063 Uiso 1 1 calc R . .
C150 C -0.1078(3) 0.22673(19) 0.2198(3) 0.051 Uani 1 1 d U . .
H150 H -0.1436 0.2333 0.2016 0.061 Uiso 1 1 calc R . .
C151 C -0.0592(3) 0.25131(18) 0.2195(2) 0.044 Uani 1 1 d U . .
H151 H -0.0610 0.2742 0.1995 0.053 Uiso 1 1 calc R . .
C152 C 0.0471(3) 0.29774(18) 0.3140(2) 0.044 Uani 1 1 d U . .
H15A H 0.0873 0.3061 0.3258 0.053 Uiso 1 1 calc R . .
H15B H 0.0327 0.2781 0.3390 0.053 Uiso 1 1 calc R . .
C153 C 0.0027(3) 0.3568(2) 0.3813(3) 0.057 Uani 1 1 d U . .
C154 C 0.0547(4) 0.3519(2) 0.4115(3) 0.069 Uani 1 1 d U . .
H154 H 0.0875 0.3373 0.3993 0.083 Uiso 1 1 calc R . .
C155 C 0.0555(4) 0.3701(3) 0.4615(4) 0.081 Uani 1 1 d U . .
H155 H 0.0913 0.3694 0.4818 0.097 Uiso 1 1 calc R . .
C156 C 0.0097(5) 0.3874(3) 0.4802(4) 0.099 Uani 1 1 d U . .
H156 H 0.0113 0.3956 0.5158 0.119 Uiso 1 1 calc R . .
C157 C -0.0413(5) 0.3949(3) 0.4522(4) 0.103 Uani 1 1 d U . .
H157 H -0.0726 0.4105 0.4655 0.123 Uiso 1 1 calc R . .
C158 C -0.0442(4) 0.3776(2) 0.4017(4) 0.092 Uani 1 1 d U . .
H158 H -0.0796 0.3805 0.3813 0.110 Uiso 1 1 calc RD . .
C159 C -0.0792(3) 0.31868(18) 0.3170(2) 0.048 Uani 1 1 d U . .
C160 C -0.0932(3) 0.2859(2) 0.3455(3) 0.057 Uani 1 1 d U . .
H160 H -0.0620 0.2714 0.3612 0.068 Uiso 1 1 calc R . .
C161 C -0.1515(3) 0.2742(2) 0.3512(3) 0.065 Uani 1 1 d U . .
H161 H -0.1604 0.2511 0.3692 0.079 Uiso 1 1 calc R . .
C162 C -0.1968(4) 0.2963(3) 0.3307(3) 0.074 Uani 1 1 d U . .
H162 H -0.2372 0.2888 0.3361 0.089 Uiso 1 1 calc R . .
C163 C -0.1852(4) 0.3290(3) 0.3025(3) 0.073 Uani 1 1 d U . .
H163 H -0.2172 0.3437 0.2881 0.087 Uiso 1 1 calc R . .
C164 C -0.1263(3) 0.3405(2) 0.2953(3) 0.057 Uani 1 1 d U . .
H164 H -0.1178 0.3630 0.2757 0.068 Uiso 1 1 calc R . .
C165 C 0.0781(3) 0.45075(19) 0.3206(3) 0.053 Uani 1 1 d U A .
C166 C 0.1131(3) 0.4225(2) 0.3416(3) 0.054 Uani 1 1 d U . .
H166 H 0.1086 0.3970 0.3292 0.065 Uiso 1 1 calc R . .
C167 C 0.1542(4) 0.4300(2) 0.3797(3) 0.069 Uani 1 1 d U . .
H167 H 0.1766 0.4094 0.3942 0.083 Uiso 1 1 calc R . .
C168 C 0.1641(4) 0.4655(3) 0.3975(4) 0.082 Uani 1 1 d U . .
H168 H 0.1912 0.4702 0.4256 0.098 Uiso 1 1 calc R . .
C169 C 0.1328(4) 0.4952(3) 0.3732(4) 0.089 Uani 1 1 d U . .
H169 H 0.1415 0.5209 0.3828 0.106 Uiso 1 1 calc R . .
C170 C 0.0889(4) 0.4879(3) 0.3346(4) 0.078 Uani 1 1 d U . .
H170 H 0.0672 0.5083 0.3187 0.094 Uiso 1 1 calc R . .
C171 C -0.0474(2) 0.45580(15) 0.2944(2) 0.056 Uani 0.79 1 d PGU A 1
C172 C -0.0551(3) 0.4723(2) 0.3437(2) 0.079 Uani 0.79 1 d PGU A 1
H172 H -0.0213 0.4784 0.3648 0.094 Uiso 0.79 1 calc PR A 1
C173 C -0.1123(3) 0.4797(3) 0.3621(3) 0.100 Uani 0.79 1 d PGU A 1
H173 H -0.1176 0.4910 0.3958 0.120 Uiso 0.79 1 calc PR A 1
C174 C -0.1619(2) 0.4707(2) 0.3313(3) 0.089 Uani 0.79 1 d PGU A 1
H174 H -0.2010 0.4758 0.3439 0.107 Uiso 0.79 1 calc PR A 1
C175 C -0.1542(2) 0.4542(2) 0.2820(3) 0.081 Uani 0.79 1 d PGU A 1
H175 H -0.1881 0.4481 0.2609 0.097 Uiso 0.79 1 calc PR A 1
C176 C -0.0970(2) 0.44679(19) 0.2636(2) 0.066 Uani 0.79 1 d PGU A 1
H176 H -0.0917 0.4355 0.2299 0.079 Uiso 0.79 1 calc PR A 1
O1 O 0.9235(3) 0.42223(19) 0.8057(3) 0.090 Uani 1 1 d U . .
C17A C -0.0488(5) 0.4617(3) 0.2869(5) 0.056 Uani 0.21 1 d PGU A 2
C17B C -0.0608(5) 0.4432(4) 0.3342(5) 0.071 Uani 0.21 1 d PGU A 2
H17Q H -0.0358 0.4230 0.3458 0.085 Uiso 0.21 1 calc PRD A 2
C17C C -0.1094(5) 0.4544(7) 0.3643(4) 0.076 Uani 0.21 1 d PGU A 2
H17C H -0.1176 0.4418 0.3966 0.091 Uiso 0.21 1 calc PR A 2
C17D C -0.1461(6) 0.4840(7) 0.3472(5) 0.077 Uani 0.21 1 d PGU A 2
H17D H -0.1793 0.4917 0.3678 0.093 Uiso 0.21 1 calc PR A 2
C17E C -0.1341(7) 0.5025(5) 0.3000(7) 0.069 Uani 0.21 1 d PGU A 2
H17E H -0.1592 0.5227 0.2883 0.083 Uiso 0.21 1 calc PR A 2
C17F C -0.0855(7) 0.4913(4) 0.2698(6) 0.061 Uani 0.21 1 d PGU A 2
H17F H -0.0773 0.5039 0.2376 0.073 Uiso 0.21 1 calc PR A 2
C177 C 0.0464(3) 0.47247(17) 0.2182(2) 0.044 Uani 1 1 d U A .
H17A H 0.0903 0.4762 0.2203 0.053 Uiso 1 1 calc R . .
H17B H 0.0271 0.4975 0.2241 0.053 Uiso 1 1 calc R . .
C178 C 0.0748(3) 0.48034(16) 0.1060(2) 0.042 Uani 1 1 d U A .
C179 C 0.1305(3) 0.49414(18) 0.1207(3) 0.048 Uani 1 1 d U . .
H179 H 0.1419 0.4940 0.1568 0.057 Uiso 1 1 calc R . .
C180 C 0.1701(3) 0.5083(2) 0.0829(3) 0.056 Uani 1 1 d U . .
H180 H 0.2082 0.5178 0.0932 0.067 Uiso 1 1 calc R . .
C181 C 0.1532(3) 0.5085(2) 0.0306(3) 0.057 Uani 1 1 d U . .
H181 H 0.1801 0.5176 0.0047 0.068 Uiso 1 1 calc R . .
C182 C 0.0976(3) 0.49545(19) 0.0158(3) 0.052 Uani 1 1 d U . .
H182 H 0.0858 0.4960 -0.0201 0.063 Uiso 1 1 calc R . .
C183 C 0.0584(3) 0.48129(18) 0.0542(2) 0.047 Uani 1 1 d U . .
H183 H 0.0200 0.4723 0.0440 0.056 Uiso 1 1 calc R . .
C184 C -0.0469(3) 0.47623(18) 0.1382(3) 0.046 Uani 1 1 d U A .
C185 C -0.0564(3) 0.5151(2) 0.1432(3) 0.053 Uani 1 1 d U . .
H185 H -0.0241 0.5313 0.1528 0.064 Uiso 1 1 calc R . .
C186 C -0.1127(3) 0.5308(2) 0.1343(3) 0.067 Uani 1 1 d U . .
H186 H -0.1194 0.5575 0.1370 0.081 Uiso 1 1 calc R . .
C187 C -0.1595(4) 0.5053(3) 0.1211(3) 0.072 Uani 1 1 d U . .
H187 H -0.1988 0.5151 0.1169 0.086 Uiso 1 1 calc R . .
C188 C -0.1502(3) 0.4675(2) 0.1144(3) 0.067 Uani 1 1 d U . .
H188 H -0.1824 0.4515 0.1040 0.081 Uiso 1 1 calc R . .
C189 C -0.0940(3) 0.4518(2) 0.1227(3) 0.061 Uani 1 1 d U . .
H189 H -0.0873 0.4252 0.1180 0.073 Uiso 1 1 calc R . .
C190 C 0.1188(2) 0.38777(16) 0.0311(2) 0.037 Uani 1 1 d U A .
C191 C 0.1627(3) 0.40418(16) 0.0654(2) 0.041 Uani 1 1 d U . .
H191 H 0.1541 0.4080 0.1016 0.050 Uiso 1 1 calc R . .
C192 C 0.2173(3) 0.41433(18) 0.0455(3) 0.049 Uani 1 1 d U . .
H192 H 0.2467 0.4247 0.0686 0.059 Uiso 1 1 calc R . .
C193 C 0.2306(3) 0.41006(19) -0.0061(3) 0.051 Uani 1 1 d U . .
H193 H 0.2685 0.4178 -0.0190 0.061 Uiso 1 1 calc R . .
C194 C 0.1878(3) 0.39402(18) -0.0406(3) 0.048 Uani 1 1 d U . .
H194 H 0.1968 0.3913 -0.0769 0.057 Uiso 1 1 calc R . .
C195 C 0.1340(3) 0.38246(17) -0.0224(2) 0.043 Uani 1 1 d U . .
H195 H 0.1062 0.3707 -0.0457 0.052 Uiso 1 1 calc R . .
C196 C -0.0102(2) 0.38472(16) 0.0144(2) 0.036 Uani 1 1 d U A .
C197 C -0.0048(3) 0.40732(16) -0.0296(2) 0.039 Uani 1 1 d U . .
H197 H 0.0324 0.4192 -0.0370 0.046 Uiso 1 1 calc R . .
C198 C -0.0539(3) 0.41299(17) -0.0638(2) 0.045 Uani 1 1 d U . .
H198 H -0.0498 0.4286 -0.0941 0.054 Uiso 1 1 calc R . .
C199 C -0.1070(3) 0.39604(17) -0.0532(2) 0.044 Uani 1 1 d U . .
H199 H -0.1396 0.3991 -0.0770 0.053 Uiso 1 1 calc R . .
C200 C -0.1145(3) 0.37408(17) -0.0077(2) 0.043 Uani 1 1 d U . .
H200 H -0.1524 0.3634 0.0003 0.051 Uiso 1 1 calc R . .
C201 C -0.0662(2) 0.36799(16) 0.0258(2) 0.039 Uani 1 1 d U . .
H201 H -0.0708 0.3526 0.0563 0.047 Uiso 1 1 calc R . .
C202 C 0.0519(3) 0.32019(16) 0.0530(2) 0.038 Uani 1 1 d U A .
H20A H 0.0107 0.3100 0.0512 0.045 Uiso 1 1 calc R . .
H20B H 0.0723 0.3137 0.0196 0.045 Uiso 1 1 calc R . .
C203 C 0.0814(3) 0.24645(17) 0.0986(2) 0.044 Uani 1 1 d U A .
C204 C 0.0275(3) 0.23109(19) 0.1149(3) 0.053 Uani 1 1 d U . .
H204 H -0.0029 0.2478 0.1272 0.063 Uiso 1 1 calc R . .
C205 C 0.0167(4) 0.1923(2) 0.1139(3) 0.063 Uani 1 1 d U . .
H205 H -0.0204 0.1822 0.1253 0.076 Uiso 1 1 calc R . .
C206 C 0.0609(4) 0.1687(2) 0.0960(3) 0.070 Uani 1 1 d U . .
H206 H 0.0550 0.1418 0.0965 0.084 Uiso 1 1 calc R . .
C207 C 0.1144(4) 0.1834(2) 0.0773(3) 0.070 Uani 1 1 d U . .
H207 H 0.1437 0.1668 0.0629 0.084 Uiso 1 1 calc R . .
C208 C 0.1249(3) 0.2223(2) 0.0797(3) 0.058 Uani 1 1 d U . .
H208 H 0.1621 0.2323 0.0683 0.070 Uiso 1 1 calc R . .
C209 C 0.1715(2) 0.30446(16) 0.0949(2) 0.036 Uani 1 1 d U A .
C210 C 0.1946(3) 0.30457(18) 0.0437(2) 0.046 Uani 1 1 d U . .
H210 H 0.1687 0.3023 0.0142 0.055 Uiso 1 1 calc R . .
C211 C 0.2555(3) 0.3080(2) 0.0368(3) 0.052 Uani 1 1 d U . .
H211 H 0.2714 0.3071 0.0022 0.063 Uiso 1 1 calc R . .
C212 C 0.2935(3) 0.3128(2) 0.0786(3) 0.060 Uani 1 1 d U . .
H212 H 0.3352 0.3159 0.0731 0.072 Uiso 1 1 calc R . .
C213 C 0.2701(3) 0.3131(2) 0.1300(3) 0.055 Uani 1 1 d U . .
H213 H 0.2963 0.3163 0.1592 0.066 Uiso 1 1 calc R . .
C214 C 0.2095(3) 0.30879(18) 0.1383(3) 0.047 Uani 1 1 d U . .
H214 H 0.1939 0.3088 0.1730 0.057 Uiso 1 1 calc R . .
Cu1 Cu 0.49710(4) 0.38951(2) 0.73746(3) 0.035 Uani 1 1 d U . .
Cu2 Cu 0.54486(3) 0.33411(2) 0.79147(3) 0.029 Uani 1 1 d U . .
Cu3 Cu 0.51954(3) 0.39768(2) 0.83769(3) 0.029 Uani 1 1 d U . .
Cu4 Cu 0.05776(3) 0.32260(2) 0.18535(3) 0.035 Uani 1 1 d U A .
Cu5 Cu 0.01754(3) 0.37689(2) 0.24431(3) 0.035 Uani 1 1 d U A .
Cu6 Cu 0.03504(4) 0.39026(2) 0.14597(3) 0.036 Uani 1 1 d U A .
F1 F 0.28319(9) 0.31512(10) 0.40691(13) 0.136 Uani 1 1 d DU . .
F2 F 0.21777(17) 0.27817(7) 0.45136(12) 0.122 Uani 1 1 d DU . .
F3 F 0.18554(14) 0.31461(11) 0.38348(11) 0.158 Uani 1 1 d DU . .
F4 F 0.21425(18) 0.34242(9) 0.45989(13) 0.142 Uani 1 1 d DU . .
N1 N 0.8860(3) 0.41097(18) 0.7236(3) 0.065 Uani 1 1 d U . .
H1 H 0.8963 0.4080 0.6905 0.078 Uiso 1 1 calc R . .
N2 N 0.1835(2) 0.29468(16) 0.8904(2) 0.048 Uani 1 1 d U . .
H2 H 0.1847 0.2729 0.9078 0.057 Uiso 1 1 calc R . .
N3 N 0.4024(2) 0.39887(15) 0.2645(2) 0.048 Uani 1 1 d U . .
H3 H 0.4114 0.3981 0.2982 0.058 Uiso 1 1 calc R . .
N4 N -0.3073(2) 0.29852(16) 0.0865(2) 0.049 Uani 1 1 d U . .
H4A H -0.3044 0.2783 0.0661 0.059 Uiso 1 1 calc R . .
O2 O 1.1699(4) 0.4041(2) 0.6894(2) 0.139 Uani 1 1 d DU . .
O3 O 0.1208(2) 0.34086(15) 0.8610(2) 0.062 Uani 1 1 d U . .
O4 O -0.0789(2) 0.24959(17) 0.9787(2) 0.074 Uani 1 1 d U . .
O5 O 0.4412(2) 0.40591(15) 0.18219(19) 0.061 Uani 1 1 d U . .
O6 O 0.6853(2) 0.40182(17) 0.3065(2) 0.074 Uani 1 1 d U . .
O7 O -0.3746(2) 0.34080(14) 0.11965(18) 0.055 Uani 1 1 d U . .
O8 O -0.5537(2) 0.22980(17) -0.0025(2) 0.073 Uani 1 1 d U . .
P1 P 0.49036(7) 0.35616(4) 0.65996(5) 0.037 Uani 1 1 d U . .
P2 P 0.54560(6) 0.29120(4) 0.72474(5) 0.032 Uani 1 1 d U . .
P3 P 0.58390(6) 0.30540(4) 0.86471(5) 0.029 Uani 1 1 d U . .
P4 P 0.54332(5) 0.37667(3) 0.92045(5) 0.026 Uani 1 1 d U . .
P5 P 0.50634(6) 0.46181(4) 0.83970(5) 0.029 Uani 1 1 d U . .
P6 P 0.46765(7) 0.45209(4) 0.72862(5) 0.039 Uani 1 1 d U . .
P7 P 0.05212(6) 0.27717(4) 0.24867(6) 0.037 Uani 1 1 d U . .
P8 P -0.00384(7) 0.33846(4) 0.31474(6) 0.040 Uani 1 1 d U . .
P9 P 0.02317(7) 0.43907(4) 0.26903(6) 0.041 Uani 1 1 d U . .
P10 P 0.02616(6) 0.45464(4) 0.15168(6) 0.038 Uani 1 1 d U . .
P11 P 0.04971(6) 0.37240(4) 0.06093(5) 0.036 Uani 1 1 d U . .
P12 P 0.09196(6) 0.29836(4) 0.10836(5) 0.035 Uani 1 1 d U . .
B2 B 0.24565(10) 0.53402(6) 0.50106(9) 0.394 Uani 1 1 d DU B 1
F8 F 0.27742(15) 0.55579(9) 0.53751(12) 0.389 Uani 1 1 d DU B 1
F7 F 0.19665(13) 0.51728(10) 0.52545(15) 0.399 Uani 1 1 d DU B 1
F5 F 0.28264(15) 0.50547(9) 0.48111(16) 0.394 Uani 1 1 d DU B 1
F6 F 0.2261(2) 0.55733(11) 0.46008(14) 0.395 Uani 1 1 d DU B 1

loop_
_atom_site_aniso_label
_atom_site_aniso_U_11
_atom_site_aniso_U_22
_atom_site_aniso_U_33
_atom_site_aniso_U_23
_atom_site_aniso_U_13
_atom_site_aniso_U_12
B1 0.108 0.110 0.111 -0.001 0.001 0.001
C1 0.036 0.029 0.039 0.001 0.000 -0.001
C2 0.047 0.039 0.042 0.004 0.004 0.000
C3 0.046 0.046 0.050 0.003 0.000 -0.005
C4 0.059 0.081 0.066 -0.012 0.004 -0.004
C5 0.064 0.083 0.073 -0.011 0.007 -0.005
C6 0.053 0.056 0.061 0.003 0.003 -0.001
C7 0.064 0.081 0.065 -0.008 -0.001 -0.012
C8 0.065 0.081 0.062 -0.007 0.004 -0.014
C9 0.068 0.066 0.085 0.002 -0.006 -0.002
C10 0.075 0.071 0.091 -0.002 -0.007 -0.004
C11 0.085 0.084 0.099 -0.001 0.002 -0.002
C12 0.105 0.106 0.113 -0.003 0.007 -0.002
C13 0.106 0.108 0.123 -0.007 -0.004 0.001
C14 0.094 0.103 0.118 -0.005 -0.012 0.001
C15 0.091 0.095 0.107 0.002 -0.011 0.001
C16 0.139 0.143 0.149 -0.005 0.007 0.004
C17 0.032 0.029 0.036 -0.001 -0.004 0.001
C18 0.035 0.038 0.043 -0.002 -0.004 0.003
C19 0.036 0.038 0.041 -0.012 0.000 -0.004
C20 0.041 0.045 0.040 0.003 -0.003 0.001
C21 0.041 0.047 0.048 -0.001 0.002 0.002
C22 0.036 0.045 0.038 -0.007 0.000 0.000
C23 0.043 0.058 0.058 0.005 0.001 0.006
C24 0.045 0.056 0.057 0.004 0.006 0.003
C25 0.044 0.055 0.049 -0.011 0.000 -0.001
C26 0.038 0.055 0.044 -0.011 -0.003 -0.002
C27 0.047 0.058 0.055 -0.010 -0.004 -0.004
C28 0.052 0.056 0.053 -0.007 -0.001 -0.010
C29 0.049 0.061 0.051 -0.015 0.004 -0.004
C30 0.045 0.063 0.052 -0.015 0.003 0.001
C31 0.047 0.056 0.047 -0.009 -0.002 0.001
C32 0.085 0.092 0.086 0.004 0.005 -0.005
C33 0.064 0.048 0.045 0.002 0.004 0.006
C34 0.079 0.080 0.059 0.004 -0.002 -0.001
C35 0.098 0.100 0.076 0.003 0.004 -0.004
C36 0.093 0.086 0.079 0.006 0.012 -0.001
C37 0.089 0.087 0.087 0.004 0.007 -0.012
C38 0.075 0.070 0.069 -0.002 0.008 -0.008
C39 0.053 0.058 0.051 -0.010 -0.002 0.001
C40 0.093 0.097 0.115 -0.007 -0.014 0.013
C41 0.108 0.119 0.130 -0.004 -0.014 0.011
C42 0.101 0.117 0.119 -0.004 -0.003 -0.004
C43 0.092 0.096 0.095 0.000 -0.010 -0.018
C44 0.082 0.076 0.084 0.001 -0.011 -0.014
C45 0.044 0.043 0.033 -0.002 0.001 0.000
C46 0.039 0.039 0.037 -0.007 -0.002 0.005
C47 0.051 0.056 0.063 0.007 0.002 0.002
C48 0.053 0.066 0.068 0.007 0.005 0.001
C49 0.050 0.055 0.059 -0.007 -0.002 0.005
C50 0.058 0.057 0.077 0.001 0.001 0.008
C51 0.051 0.048 0.067 0.004 0.001 0.004
C52 0.036 0.037 0.037 -0.004 -0.007 -0.002
C53 0.057 0.047 0.049 -0.009 -0.006 -0.004
C54 0.061 0.051 0.056 -0.007 -0.007 -0.008
C55 0.057 0.058 0.063 0.001 -0.009 -0.005
C56 0.062 0.068 0.077 -0.006 0.007 -0.007
C57 0.052 0.058 0.065 -0.008 0.009 -0.007
C58 0.045 0.038 0.031 -0.002 -0.003 0.001
C59 0.070 0.060 0.087 -0.002 0.008 0.008
C60 0.086 0.070 0.099 -0.002 0.002 0.007
C61 0.080 0.063 0.072 0.001 0.002 -0.001
C62 0.076 0.062 0.082 -0.003 -0.001 -0.009
C63 0.063 0.057 0.081 -0.004 0.000 -0.008
C64 0.037 0.037 0.040 -0.003 -0.003 0.005
C65 0.041 0.052 0.050 -0.002 0.002 0.003
C66 0.054 0.068 0.069 -0.004 0.004 -0.001
C67 0.050 0.062 0.066 -0.011 -0.005 0.002
C68 0.055 0.063 0.061 -0.007 -0.012 0.003
C69 0.045 0.051 0.045 -0.001 -0.008 0.010
C70 0.031 0.028 0.029 -0.001 -0.001 -0.003
C71 0.031 0.027 0.034 -0.004 -0.002 0.003
C72 0.031 0.034 0.038 -0.001 -0.001 -0.001
C73 0.039 0.041 0.051 0.003 0.001 -0.004
C74 0.036 0.040 0.053 -0.006 -0.007 0.000
C75 0.040 0.045 0.041 -0.005 -0.007 0.006
C76 0.032 0.033 0.032 -0.003 0.000 0.002
C77 0.029 0.025 0.029 0.004 0.001 0.004
C78 0.032 0.035 0.040 -0.002 0.003 0.001
C79 0.038 0.045 0.050 0.002 0.003 0.001
C80 0.042 0.047 0.048 -0.003 0.012 0.002
C81 0.049 0.043 0.043 -0.004 0.010 0.001
C82 0.034 0.036 0.036 -0.003 0.002 -0.001
C83 0.036 0.031 0.039 -0.005 -0.001 0.000
C84 0.039 0.038 0.041 -0.001 -0.002 -0.001
C85 0.040 0.046 0.056 0.002 -0.003 -0.004
C86 0.048 0.047 0.055 0.002 -0.013 -0.008
C87 0.049 0.048 0.045 -0.002 -0.009 0.003
C88 0.038 0.034 0.041 0.000 -0.005 0.001
C89 0.034 0.037 0.035 0.003 -0.003 0.004
C90 0.043 0.043 0.043 -0.004 -0.009 0.008
C91 0.053 0.054 0.047 -0.008 0.000 0.011
C92 0.055 0.068 0.053 -0.001 -0.002 0.016
C93 0.045 0.065 0.051 0.006 0.003 -0.001
C94 0.042 0.052 0.043 0.005 0.004 0.001
C95 0.039 0.030 0.037 0.002 0.003 0.000
C96 0.051 0.047 0.047 0.002 -0.010 0.006
C97 0.065 0.070 0.078 0.008 -0.009 -0.003
C98 0.079 0.087 0.099 0.007 -0.004 -0.004
C99 0.080 0.090 0.091 0.005 -0.002 0.005
C100 0.066 0.073 0.071 0.007 0.000 0.014
C101 0.061 0.058 0.056 0.002 -0.008 0.013
C102 0.070 0.053 0.046 0.001 0.004 0.008
C103 0.087 0.084 0.075 0.008 0.011 -0.002
C104 0.098 0.092 0.091 0.012 0.016 -0.005
C105 0.110 0.103 0.095 0.006 0.001 0.002
C106 0.107 0.102 0.085 0.008 -0.011 0.007
C107 0.095 0.087 0.077 0.008 -0.014 0.004
C108 0.041 0.042 0.045 -0.001 -0.004 -0.006
C109 0.037 0.040 0.040 0.002 -0.001 -0.006
C110 0.040 0.041 0.046 -0.001 -0.005 -0.007
C111 0.044 0.052 0.050 0.004 0.000 -0.003
C112 0.044 0.052 0.051 0.006 -0.005 -0.001
C113 0.042 0.044 0.047 0.001 -0.003 -0.004
C114 0.047 0.059 0.055 0.008 -0.006 -0.008
C115 0.049 0.062 0.053 0.008 -0.004 -0.005
C116 0.047 0.046 0.048 0.005 0.000 -0.002
C117 0.042 0.039 0.049 0.003 0.002 -0.003
C118 0.047 0.048 0.055 0.002 0.002 -0.001
C119 0.057 0.056 0.058 0.003 -0.006 -0.004
C120 0.051 0.055 0.061 0.009 -0.003 0.001
C121 0.049 0.054 0.063 0.001 0.004 0.002
C122 0.049 0.048 0.051 0.002 0.003 0.000
C123 0.082 0.093 0.087 -0.002 -0.010 -0.003
C124 0.042 0.034 0.040 0.007 -0.005 -0.006
C125 0.041 0.039 0.042 0.006 -0.008 -0.003
C126 0.038 0.041 0.040 0.009 -0.002 -0.008
C127 0.047 0.048 0.045 0.003 -0.001 -0.003
C128 0.042 0.051 0.047 0.000 -0.002 0.001
C129 0.039 0.049 0.041 0.004 -0.006 0.001
C130 0.042 0.044 0.046 0.002 -0.003 -0.002
C131 0.037 0.039 0.041 0.006 -0.003 -0.001
C132 0.045 0.053 0.048 0.011 -0.005 0.001
C133 0.041 0.060 0.044 0.012 -0.003 -0.004
C134 0.050 0.058 0.044 0.010 -0.001 0.000
C135 0.040 0.063 0.046 0.015 0.000 -0.002
C136 0.056 0.063 0.055 0.009 -0.003 -0.009
C137 0.061 0.061 0.068 0.007 -0.007 -0.005
C138 0.054 0.064 0.064 0.007 -0.004 -0.002
C139 0.071 0.092 0.090 -0.007 -0.007 -0.004
C140 0.045 0.046 0.042 0.012 -0.004 -0.002
C141 0.056 0.063 0.058 0.001 -0.002 0.004
C142 0.067 0.072 0.071 -0.004 -0.004 0.010
C143 0.060 0.079 0.068 0.008 -0.003 0.005
C144 0.056 0.071 0.066 0.012 -0.007 -0.001
C145 0.052 0.063 0.064 0.010 -0.002 -0.005
C146 0.039 0.035 0.037 -0.001 0.001 -0.001
C147 0.047 0.038 0.046 0.007 0.004 -0.002
C148 0.058 0.047 0.058 0.006 0.007 -0.007
C149 0.051 0.049 0.058 -0.002 0.006 -0.006
C150 0.043 0.051 0.058 -0.002 0.003 -0.004
C151 0.043 0.043 0.046 0.001 0.001 -0.001
C152 0.046 0.047 0.040 0.004 -0.006 -0.004
C153 0.063 0.053 0.053 0.001 -0.004 -0.006
C154 0.075 0.068 0.064 0.002 -0.013 -0.008
C155 0.089 0.082 0.072 -0.004 -0.010 -0.008
C156 0.105 0.102 0.092 -0.004 -0.005 -0.001
C157 0.103 0.105 0.100 -0.016 0.003 0.004
C158 0.091 0.097 0.088 -0.020 0.002 0.004
C159 0.049 0.050 0.045 0.001 0.001 -0.011
C160 0.061 0.053 0.056 0.004 0.005 -0.010
C161 0.069 0.065 0.063 0.005 0.007 -0.018
C162 0.067 0.082 0.074 0.002 0.005 -0.014
C163 0.066 0.082 0.070 0.005 0.000 -0.007
C164 0.054 0.060 0.055 0.004 -0.001 -0.004
C165 0.057 0.050 0.053 -0.003 -0.005 -0.002
C166 0.051 0.057 0.055 -0.002 -0.001 0.000
C167 0.065 0.075 0.067 -0.002 -0.008 -0.001
C168 0.081 0.083 0.081 -0.004 -0.009 -0.009
C169 0.093 0.083 0.090 -0.012 -0.013 -0.009
C170 0.086 0.066 0.082 -0.011 -0.013 -0.001
C171 0.055 0.051 0.063 0.004 0.000 0.000
C172 0.079 0.076 0.081 -0.008 0.004 0.001
C173 0.095 0.102 0.102 -0.010 0.007 0.006
C174 0.082 0.090 0.094 -0.005 0.008 0.001
C175 0.074 0.081 0.089 0.007 0.002 0.001
C176 0.060 0.065 0.073 0.005 -0.002 0.002
O1 0.088 0.093 0.089 0.005 -0.013 -0.005
C17A 0.055 0.051 0.063 0.004 0.000 0.000
C17B 0.072 0.071 0.070 0.002 0.005 0.000
C17C 0.076 0.076 0.076 0.002 0.006 0.000
C17D 0.076 0.079 0.077 -0.001 0.003 0.001
C17E 0.067 0.069 0.072 -0.003 0.001 0.003
C17F 0.060 0.061 0.062 -0.003 -0.002 0.004
C177 0.045 0.039 0.049 -0.001 -0.004 0.000
C178 0.038 0.036 0.052 0.005 0.006 0.001
C179 0.041 0.045 0.058 0.007 0.000 -0.004
C180 0.047 0.054 0.066 0.005 0.004 -0.008
C181 0.051 0.055 0.065 0.009 0.007 -0.005
C182 0.050 0.052 0.055 0.008 0.005 -0.002
C183 0.045 0.043 0.052 0.004 0.003 -0.002
C184 0.041 0.045 0.052 0.011 -0.001 0.000
C185 0.050 0.053 0.057 0.003 0.003 0.006
C186 0.064 0.067 0.071 0.003 0.001 0.014
C187 0.063 0.081 0.071 0.008 -0.002 0.008
C188 0.054 0.076 0.071 0.008 -0.003 -0.003
C189 0.052 0.062 0.068 0.009 -0.006 -0.004
C190 0.036 0.034 0.041 0.005 -0.003 0.001
C191 0.040 0.039 0.045 0.005 -0.005 0.000
C192 0.044 0.046 0.057 0.002 -0.006 -0.002
C193 0.044 0.049 0.059 0.007 0.003 -0.001
C194 0.049 0.048 0.046 0.007 0.002 0.004
C195 0.042 0.043 0.044 0.003 -0.002 0.002
C196 0.034 0.040 0.035 0.000 -0.006 0.002
C197 0.037 0.038 0.041 0.004 -0.002 -0.001
C198 0.048 0.041 0.046 0.005 -0.005 0.006
C199 0.042 0.043 0.048 -0.001 -0.008 0.008
C200 0.035 0.044 0.049 -0.002 -0.003 0.003
C201 0.037 0.040 0.040 0.005 -0.002 -0.002
C202 0.036 0.042 0.035 0.001 0.000 -0.002
C203 0.048 0.042 0.043 0.006 -0.009 -0.007
C204 0.055 0.052 0.051 0.003 -0.004 -0.009
C205 0.065 0.061 0.063 0.008 -0.003 -0.019
C206 0.082 0.059 0.068 0.003 -0.008 -0.006
C207 0.069 0.064 0.077 -0.007 -0.009 0.005
C208 0.059 0.054 0.062 -0.001 -0.009 0.003
C209 0.036 0.037 0.037 0.003 -0.005 -0.001
C210 0.046 0.047 0.045 -0.001 0.000 0.001
C211 0.048 0.056 0.053 0.004 0.007 0.001
C212 0.053 0.063 0.065 0.004 0.003 0.000
C213 0.046 0.061 0.059 -0.002 -0.008 -0.001
C214 0.044 0.049 0.049 -0.001 -0.005 0.001
Cu1 0.044 0.030 0.030 -0.001 -0.004 0.001
Cu2 0.032 0.028 0.026 -0.003 0.000 0.000
Cu3 0.036 0.025 0.027 0.001 -0.004 -0.002
Cu4 0.036 0.034 0.034 0.006 -0.006 -0.009
Cu5 0.036 0.032 0.037 0.004 -0.006 -0.009
Cu6 0.037 0.034 0.037 0.005 -0.004 -0.008
F1 0.127 0.136 0.147 -0.002 0.005 -0.011
F2 0.117 0.119 0.130 0.001 0.010 0.003
F3 0.150 0.172 0.151 0.001 -0.016 0.002
F4 0.141 0.134 0.151 -0.016 0.000 -0.001
N1 0.058 0.063 0.073 -0.004 0.004 -0.004
N2 0.041 0.052 0.050 -0.004 0.004 -0.001
N3 0.042 0.053 0.051 0.002 -0.002 -0.003
N4 0.042 0.055 0.049 -0.002 -0.005 -0.002
O2 0.126 0.138 0.153 -0.003 0.000 0.004
O3 0.049 0.072 0.065 0.004 0.002 0.004
O4 0.063 0.082 0.078 -0.013 0.008 -0.015
O5 0.058 0.072 0.052 0.005 -0.002 0.001
O6 0.060 0.083 0.080 0.008 -0.014 0.002
O7 0.048 0.068 0.049 0.000 -0.003 0.002
O8 0.060 0.079 0.079 0.004 -0.009 -0.005
P1 0.046 0.035 0.029 -0.004 -0.004 0.002
P2 0.037 0.028 0.030 -0.005 -0.001 0.001
P3 0.030 0.027 0.030 -0.002 -0.002 0.003
P4 0.027 0.025 0.025 -0.001 0.000 -0.001
P5 0.031 0.026 0.030 0.001 0.000 -0.001
P6 0.056 0.034 0.028 0.002 -0.004 0.006
P7 0.037 0.037 0.038 0.009 -0.006 -0.006
P8 0.044 0.040 0.035 0.004 -0.004 -0.011
P9 0.041 0.035 0.047 0.001 -0.003 -0.003
P10 0.033 0.034 0.047 0.009 -0.004 -0.007
P11 0.033 0.038 0.036 0.005 -0.007 -0.005
P12 0.035 0.037 0.033 0.005 -0.007 -0.004
B2 0.394 0.394 0.394 0.000 0.002 0.000
F8 0.390 0.389 0.388 0.000 0.002 0.000
F7 0.399 0.400 0.399 -0.001 0.004 -0.002
F5 0.394 0.393 0.393 -0.002 0.002 0.000
F6 0.395 0.396 0.395 -0.001 0.000 -0.001

loop_
_atom_type_symbol
_atom_type_description
_atom_type_scat_dispersion_real
_atom_type_scat_dispersion_imag
_atom_type_scat_source
C C 0.0181 0.0091 'International Tables Vol C Tables 4.2.6.8 and 6.1.1.4'
H H 0.0000 0.0000 'International Tables Vol C Tables 4.2.6.8 and 6.1.1.4'
B B 0.0090 0.0039 'International Tables Vol C Tables 4.2.6.8 and 6.1.1.4'
Cu Cu -1.9646 0.5888 'International Tables Vol C Tables 4.2.6.8 and 6.1.1.4'
F F 0.0727 0.0534 'International Tables Vol C Tables 4.2.6.8 and 6.1.1.4'
N N 0.0311 0.0180 'International Tables Vol C Tables 4.2.6.8 and 6.1.1.4'
O O 0.0492 0.0322 'International Tables Vol C Tables 4.2.6.8 and 6.1.1.4'
P P 0.2955 0.4335 'International Tables Vol C Tables 4.2.6.8 and 6.1.1.4'

loop_
_geom_angle_atom_site_label_1
_geom_angle_atom_site_label_2
_geom_angle_atom_site_label_3
_geom_angle
F2 B1 F1 109.3(2)
F2 B1 F3 109.5(2)
F2 B1 F4 109.6(2)
F3 B1 F1 109.3(2)
F4 B1 F1 109.5(2)
F4 B1 F3 109.7(2)
C2 C1 Cu1 145.1(5)
C2 C1 Cu2 132.2(5)
C2 C1 Cu3 136.2(5)
Cu1 C1 Cu2 72.48(17)
Cu1 C1 Cu3 70.30(16)
Cu2 C1 Cu3 68.82(16)
C1 C2 C3 174.3(6)
C4 C3 C2 120.9(6)
C8 C3 C2 123.2(6)
C8 C3 C4 115.8(7)
C3 C4 H4 119.7
C5 C4 C3 120.6(8)
C5 C4 H4 119.7
C4 C5 H5 118.7
C4 C5 C6 122.6(8)
C6 C5 H5 118.7
C5 C6 N1 118.1(7)
C7 C6 C5 117.5(7)
C7 C6 N1 124.4(7)
C6 C7 H7 120.5
C6 C7 C8 119.0(8)
C8 C7 H7 120.5
C3 C8 H8 117.9
C7 C8 C3 124.3(8)
C7 C8 H8 117.9
O1 C9 C10 120.4(8)
O1 C9 N1 123.6(8)
N1 C9 C10 116.0(8)
C11 C10 C9 123.7(9)
C11 C10 C15 121.9(10)
C15 C10 C9 114.4(9)
C10 C11 H11 117.7
C10 C11 C12 124.6(10)
C12 C11 H11 117.7
C11 C12 H12 124.4
C13 C12 C11 111.2(9)
C13 C12 H12 124.4
C12 C13 O2 118.9(6)
C14 C13 C12 127.6(8)
C14 C13 O2 113.5(8)
C13 C14 H14 119.8
C13 C14 C15 120.4(10)
C15 C14 H14 119.8
C10 C15 C14 114.2(10)
C10 C15 H15 122.9
C14 C15 H15 122.9
H16A C16 H16B 109.5
H16A C16 H16C 109.5
H16B C16 H16C 109.5
O2 C16 H16A 109.5
O2 C16 H16B 109.5
O2 C16 H16C 109.5
C18 C17 Cu1 140.5(5)
C18 C17 Cu2 134.2(4)
C18 C17 Cu3 134.6(5)
Cu2 C17 Cu1 72.02(16)
Cu3 C17 Cu1 74.03(17)
Cu3 C17 Cu2 73.40(17)
C17 C18 C19 177.7(6)
C20 C19 C18 123.6(5)
C24 C19 C18 120.5(5)
C24 C19 C20 115.9(5)
C19 C20 H20 119.2
C21 C20 C19 121.6(6)
C21 C20 H20 119.2
C20 C21 H21 119.3
C20 C21 C22 121.4(6)
C22 C21 H21 119.3
C21 C22 N2 118.2(5)
C23 C22 C21 118.4(6)
C23 C22 N2 123.4(5)
C22 C23 H23 120.2
C24 C23 C22 119.6(6)
C24 C23 H23 120.2
C19 C24 H24 118.5
C23 C24 C19 123.0(6)
C23 C24 H24 118.5
N2 C25 C26 116.1(6)
O3 C25 C26 121.0(6)
O3 C25 N2 122.8(6)
C27 C26 C25 126.7(6)
C27 C26 C31 118.1(6)
C31 C26 C25 115.2(6)
C26 C27 H27 119.2
C26 C27 C28 121.5(6)
C28 C27 H27 119.2
C27 C28 H28 121.0
C29 C28 C27 118.0(7)
C29 C28 H28 121.0
C28 C29 C30 121.7(6)
C28 C29 O4 124.8(7)
C30 C29 O4 113.4(6)
C29 C30 H30 120.6
C31 C30 C29 118.7(6)
C31 C30 H30 120.6
C26 C31 H31 119.1
C30 C31 C26 121.9(6)
C30 C31 H31 119.1
H32A C32 H32B 109.5
H32A C32 H32C 109.5
H32B C32 H32C 109.5
O4 C32 H32A 110.3
O4 C32 H32B 108.7
O4 C32 H32C 109.3
C34 C33 C38 119.1(7)
C34 C33 P1 124.4(6)
C38 C33 P1 116.3(5)
C33 C34 H34 120.2
C33 C34 C35 119.5(8)
C35 C34 H34 120.2
C34 C35 H35 119.4
C36 C35 C34 121.2(9)
C36 C35 H35 119.4
C35 C36 H36 119.0
C35 C36 C37 121.9(10)
C37 C36 H36 119.0
C36 C37 H37 121.5
C36 C37 C38 116.9(9)
C38 C37 H37 121.5
C33 C38 C37 121.3(8)
C33 C38 H38 119.3
C37 C38 H38 119.3
C40 C39 C44 117.5(8)
C40 C39 P1 117.1(7)
C44 C39 P1 125.0(6)
C39 C40 H40 120.8
C39 C40 C41 118.4(10)
C41 C40 H40 120.8
C40 C41 H41 121.9
C42 C41 C40 116.3(10)
C42 C41 H41 121.9
C41 C42 H42 116.5
C43 C42 C41 127.1(12)
C43 C42 H42 116.5
C42 C43 H43 121.4
C42 C43 C44 117.1(11)
C44 C43 H43 121.4
C39 C44 C43 122.5(9)
C39 C44 H44 118.8
C43 C44 H44 118.8
H45A C45 H45B 107.7
P1 C45 H45A 108.9
P1 C45 H45B 108.9
P1 C45 P2 113.3(3)
P2 C45 H45A 108.9
P2 C45 H45B 108.9
C47 C46 C51 118.2(6)
C47 C46 P2 118.2(5)
C51 C46 P2 123.0(5)
C46 C47 H47 119.2
C46 C47 C48 121.6(7)
C48 C47 H47 119.2
C47 C48 H48 120.2
C49 C48 C47 119.6(7)
C49 C48 H48 120.2
C48 C49 H49 120.3
C48 C49 C50 119.4(7)
C50 C49 H49 120.3
C49 C50 H50 120.2
C51 C50 C49 119.6(7)
C51 C50 H50 120.2
C46 C51 C50 121.5(7)
C46 C51 H51 119.2
C50 C51 H51 119.2
C53 C52 C57 118.1(6)
C53 C52 P2 124.1(5)
C57 C52 P2 117.9(5)
C52 C53 H53 119.2
C54 C53 C52 121.5(6)
C54 C53 H53 119.2
C53 C54 H54 120.1
C53 C54 C55 119.7(7)
C55 C54 H54 120.1
C54 C55 H55 120.3
C56 C55 C54 119.5(7)
C56 C55 H55 120.3
C55 C56 H56 119.9
C57 C56 C55 120.2(7)
C57 C56 H56 119.9
C52 C57 H57 119.5
C56 C57 C52 121.0(7)
C56 C57 H57 119.5
C59 C58 C63 117.9(6)
C59 C58 P3 123.4(5)
C63 C58 P3 118.2(5)
C58 C59 H59 119.4
C58 C59 C60 121.2(8)
C60 C59 H59 119.4
C59 C60 H60 120.3
C61 C60 C59 119.4(9)
C61 C60 H60 120.3
C60 C61 H61 120.5
C62 C61 C60 119.0(8)
C62 C61 H61 120.5
C61 C62 H62 119.4
C61 C62 C63 121.1(8)
C63 C62 H62 119.4
C58 C63 C62 121.2(7)
C58 C63 H63 119.4
C62 C63 H63 119.4
C65 C64 C69 119.0(5)
C65 C64 P3 117.9(4)
C69 C64 P3 123.1(5)
C64 C65 H65 120.2
C64 C65 C66 119.7(6)
C66 C65 H65 120.2
C65 C66 H66 120.7
C67 C66 C65 118.5(7)
C67 C66 H66 120.7
C66 C67 H67 119.3
C68 C67 C66 121.5(7)
C68 C67 H67 119.3
C67 C68 H68 119.0
C67 C68 C69 121.9(7)
C69 C68 H68 119.0
C64 C69 H69 120.4
C68 C69 C64 119.3(6)
C68 C69 H69 120.4
H70A C70 H70B 108.0
P3 C70 H70A 109.4
P3 C70 H70B 109.4
P4 C70 H70A 109.4
P4 C70 H70B 109.4
P4 C70 P3 111.0(3)
C72 C71 C76 119.2(5)
C72 C71 P4 117.8(4)
C76 C71 P4 122.6(4)
C71 C72 H72 119.6
C71 C72 C73 120.7(5)
C73 C72 H72 119.6
C72 C73 H73 120.2
C74 C73 C72 119.6(6)
C74 C73 H73 120.2
C73 C74 H74 120.0
C75 C74 C73 120.0(6)
C75 C74 H74 120.0
C74 C75 H75 119.3
C74 C75 C76 121.5(5)
C76 C75 H75 119.3
C71 C76 H76 120.5
C75 C76 C71 118.9(5)
C75 C76 H76 120.5
C78 C77 P4 116.3(4)
C82 C77 C78 117.2(5)
C82 C77 P4 126.5(4)
C77 C78 H78 119.0
C79 C78 C77 122.0(5)
C79 C78 H78 119.0
C78 C79 H79 120.1
C78 C79 C80 119.8(6)
C80 C79 H79 120.1
C79 C80 H80 120.2
C79 C80 C81 119.6(6)
C81 C80 H80 120.2
C80 C81 H81 120.4
C82 C81 C80 119.2(6)
C82 C81 H81 120.4
C77 C82 C81 122.1(5)
C77 C82 H82 119.0
C81 C82 H82 119.0
C84 C83 P5 124.1(4)
C88 C83 C84 119.3(5)
C88 C83 P5 116.4(4)
C83 C84 H84 120.6
C85 C84 C83 118.7(5)
C85 C84 H84 120.6
C84 C85 H85 118.7
C86 C85 C84 122.5(6)
C86 C85 H85 118.7
C85 C86 H86 120.4
C85 C86 C87 119.3(6)
C87 C86 H86 120.4
C86 C87 H87 120.8
C88 C87 C86 118.4(6)
C88 C87 H87 120.8
C83 C88 H88 119.2
C87 C88 C83 121.6(5)
C87 C88 H88 119.2
C90 C89 P5 120.1(4)
C94 C89 C90 119.6(5)
C94 C89 P5 120.3(4)
C89 C90 H90 120.1
C89 C90 C91 119.7(6)
C91 C90 H90 120.1
C90 C91 H91 120.3
C92 C91 C90 119.4(6)
C92 C91 H91 120.3
C91 C92 H92 119.2
C91 C92 C93 121.7(7)
C93 C92 H92 119.2
C92 C93 H93 119.9
C92 C93 C94 120.2(7)
C94 C93 H93 119.9
C89 C94 H94 120.4
C93 C94 C89 119.3(6)
C93 C94 H94 120.4
H95A C95 H95B 108.5
P5 C95 H95A 110.2
P5 C95 H95B 110.2
P5 C95 P6 107.5(3)
P6 C95 H95A 110.2
P6 C95 H95B 110.2
C97 C96 C101 117.1(7)
C97 C96 P6 120.5(5)
C101 C96 P6 122.3(5)
C96 C97 H97 119.3
C98 C97 C96 121.3(8)
C98 C97 H97 119.3
C97 C98 H98 120.0
C99 C98 C97 120.0(9)
C99 C98 H98 120.0
C98 C99 H99 119.6
C98 C99 C100 120.7(8)
C100 C99 H99 119.6
C99 C100 H100 119.6
C101 C100 C99 120.8(8)
C101 C100 H100 119.6
C96 C101 H101 120.0
C100 C101 C96 120.0(7)
C100 C101 H101 120.0
C103 C102 P6 118.9(6)
C107 C102 C103 121.1(7)
C107 C102 P6 120.0(6)
C102 C103 H103 120.2
C104 C103 C102 119.6(9)
C104 C103 H103 120.2
C103 C104 H104 121.0
C105 C104 C103 118.1(10)
C105 C104 H104 121.0
C104 C105 H105 117.5
C104 C105 C106 125.0(11)
C106 C105 H105 117.5
C105 C106 H106 122.7
C107 C106 C105 114.7(10)
C107 C106 H106 122.7
C102 C107 H107 119.3
C106 C107 C102 121.4(10)
C106 C107 H107 119.3
C109 C108 Cu4 136.5(5)
C109 C108 Cu5 138.7(5)
C109 C108 Cu6 136.2(5)
Cu4 C108 Cu5 74.44(19)
Cu4 C108 Cu6 72.39(18)
Cu5 C108 Cu6 69.46(18)
C108 C109 C110 175.9(6)
C111 C110 C109 122.1(6)
C111 C110 C115 115.7(6)
C115 C110 C109 122.2(6)
C110 C111 H111 119.0
C110 C111 C112 122.0(6)
C112 C111 H111 119.0
C111 C112 H112 120.1
C111 C112 C113 119.7(6)
C113 C112 H112 120.1
C114 C113 C112 119.0(6)
C114 C113 N3 124.4(6)
N3 C113 C112 116.5(5)
C113 C114 H114 119.6
C113 C114 C115 120.7(6)
C115 C114 H114 119.6
C110 C115 H115 118.6
C114 C115 C110 122.8(6)
C114 C115 H115 118.6
N3 C116 C117 116.7(5)
O5 C116 C117 121.6(6)
O5 C116 N3 121.7(6)
C118 C117 C116 123.5(6)
C118 C117 C122 119.2(6)
C122 C117 C116 117.2(6)
C117 C118 H118 119.4
C117 C118 C119 121.1(6)
C119 C118 H118 119.4
C118 C119 H119 120.4
C120 C119 C118 119.1(6)
C120 C119 H119 120.4
C119 C120 C121 120.2(6)
O6 C120 C119 124.2(6)
O6 C120 C121 115.6(6)
C120 C121 H121 119.9
C122 C121 C120 120.1(6)
C122 C121 H121 119.9
C117 C122 H122 119.9
C121 C122 C117 120.2(6)
C121 C122 H122 119.9
H12A C123 H12B 109.5
H12A C123 H12C 109.5
H12B C123 H12C 109.5
O6 C123 H12A 109.1
O6 C123 H12B 109.7
O6 C123 H12C 109.6
C125 C124 Cu4 129.8(5)
C125 C124 Cu5 144.3(5)
C125 C124 Cu6 135.2(5)
Cu5 C124 Cu4 69.58(17)
Cu6 C124 Cu4 71.43(18)
Cu6 C124 Cu5 75.69(19)
C124 C125 C126 178.8(6)
C127 C126 C125 121.1(5)
C127 C126 C131 119.0(5)
C131 C126 C125 119.9(5)
C126 C127 H127 119.4
C126 C127 C128 121.1(6)
C128 C127 H127 119.4
C127 C128 H128 120.0
C129 C128 C127 120.1(6)
C129 C128 H128 120.0
C128 C129 N4 124.9(6)
C130 C129 C128 118.3(6)
C130 C129 N4 116.7(5)
C129 C130 H130 119.1
C129 C130 C131 121.8(6)
C131 C130 H130 119.1
C126 C131 C130 119.6(5)
C126 C131 H131 120.2
C130 C131 H131 120.2
N4 C132 C133 115.5(6)
O7 C132 C133 121.2(6)
O7 C132 N4 123.3(6)
C134 C133 C132 117.2(6)
C134 C133 C138 117.7(6)
C138 C133 C132 125.2(6)
C133 C134 H134 119.8
C133 C134 C135 120.4(6)
C135 C134 H134 119.8
C134 C135 H135 119.8
C136 C135 C134 120.4(6)
C136 C135 H135 119.8
C135 C136 C137 119.7(7)
C135 C136 O8 126.4(7)
C137 C136 O8 113.9(7)
C136 C137 H137 119.4
C136 C137 C138 121.2(7)
C138 C137 H137 119.4
C133 C138 H138 119.7
C137 C138 C133 120.6(7)
C137 C138 H138 119.7
H13A C139 H13B 109.5
H13A C139 H13C 109.5
H13B C139 H13C 109.5
O8 C139 H13A 110.1
O8 C139 H13B 109.2
O8 C139 H13C 109.1
C141 C140 C145 118.8(6)
C141 C140 P7 123.0(5)
C145 C140 P7 117.7(5)
C140 C141 H141 119.2
C140 C141 C142 121.6(7)
C142 C141 H141 119.2
C141 C142 H142 120.4
C141 C142 C143 119.2(8)
C143 C142 H142 120.4
C142 C143 H143 119.8
C144 C143 C142 120.4(8)
C144 C143 H143 119.8
C143 C144 H144 119.8
C143 C144 C145 120.4(7)
C145 C144 H144 119.8
C140 C145 H145 120.4
C144 C145 C140 119.2(7)
C144 C145 H145 120.4
C147 C146 P7 122.0(4)
C151 C146 C147 119.4(5)
C151 C146 P7 118.6(4)
C146 C147 H147 121.1
C148 C147 C146 117.8(6)
C148 C147 H147 121.1
C147 C148 H148 119.3
C149 C148 C147 121.4(6)
C149 C148 H148 119.3
C148 C149 H149 119.2
C148 C149 C150 121.5(6)
C150 C149 H149 119.2
C149 C150 H150 120.4
C149 C150 C151 119.2(6)
C151 C150 H150 120.4
C146 C151 C150 120.5(6)
C146 C151 H151 119.7
C150 C151 H151 119.7
H15A C152 H15B 108.0
P7 C152 H15A 109.4
P7 C152 H15B 109.4
P7 C152 P8 111.2(3)
P8 C152 H15A 109.4
P8 C152 H15B 109.4
C154 C153 P8 122.1(6)
C158 C153 C154 119.2(7)
C158 C153 P8 118.7(6)
C153 C154 H154 121.8
C153 C154 C155 116.3(8)
C155 C154 H154 121.8
C154 C155 H155 118.9
C156 C155 C154 122.3(10)
C156 C155 H155 118.9
C155 C156 H156 117.8
C155 C156 C157 124.4(11)
C157 C156 H156 117.8
C156 C157 H157 122.5
C156 C157 C158 115.0(10)
C158 C157 H157 122.5
C153 C158 C157 122.3(9)
C153 C158 H158 118.9
C157 C158 H158 118.9
C160 C159 C164 118.6(6)
C160 C159 P8 122.7(5)
C164 C159 P8 118.1(5)
C159 C160 H160 119.4
C161 C160 C159 121.1(7)
C161 C160 H160 119.4
C160 C161 H161 120.4
C160 C161 C162 119.3(7)
C162 C161 H161 120.4
C161 C162 H162 119.2
C163 C162 C161 121.6(8)
C163 C162 H162 119.2
C162 C163 H163 120.3
C162 C163 C164 119.3(8)
C164 C163 H163 120.3
C159 C164 H164 120.0
C163 C164 C159 119.9(7)
C163 C164 H164 120.0
C166 C165 C170 119.0(7)
C166 C165 P9 119.8(5)
C170 C165 P9 120.8(6)
C165 C166 H166 119.2
C167 C166 C165 121.5(7)
C167 C166 H166 119.2
C166 C167 H167 119.0
C168 C167 C166 122.0(8)
C168 C167 H167 119.0
C167 C168 H168 121.3
C167 C168 C169 117.4(9)
C169 C168 H168 121.3
C168 C169 H169 119.3
C168 C169 C170 121.3(9)
C170 C169 H169 119.3
C165 C170 C169 118.3(8)
C165 C170 H170 120.9
C169 C170 H170 120.9
C172 C171 C176 120.0
C172 C171 P9 124.6(3)
C176 C171 P9 114.9(3)
C171 C172 H172 120.0
C173 C172 C171 120.0
C173 C172 H172 120.0
C172 C173 H173 120.0
C172 C173 C174 120.0
C174 C173 H173 120.0
C173 C174 H174 120.0
C173 C174 C175 120.0
C175 C174 H174 120.0
C174 C175 H175 120.0
C176 C175 C174 120.0
C176 C175 H175 120.0
C171 C176 H176 120.0
C175 C176 C171 120.0
C175 C176 H176 120.0
C17B C17A C17F 120.0
C17B C17A P9 100.7(5)
C17F C17A P9 138.9(5)
C17A C17B H17Q 120.0
C17C C17B C17A 120.0
C17C C17B H17Q 120.0
C17B C17C H17C 120.0
C17B C17C C17D 120.0
C17D C17C H17C 120.0
C17C C17D H17D 120.0
C17E C17D C17C 120.0
C17E C17D H17D 120.0
C17D C17E H17E 120.0
C17D C17E C17F 120.0
C17F C17E H17E 120.0
C17A C17F H17F 120.0
C17E C17F C17A 120.0
C17E C17F H17F 120.0
H17A C177 H17B 108.0
P9 C177 H17A 109.4
P9 C177 H17B 109.4
P9 C177 P10 111.2(3)
P10 C177 H17A 109.4
P10 C177 H17B 109.4
C179 C178 P10 122.5(5)
C183 C178 C179 119.3(6)
C183 C178 P10 117.7(5)
C178 C179 H179 119.7
C178 C179 C180 120.6(6)
C180 C179 H179 119.7
C179 C180 H180 120.3
C181 C180 C179 119.4(6)
C181 C180 H180 120.3
C180 C181 H181 119.8
C182 C181 C180 120.3(7)
C182 C181 H181 119.8
C181 C182 H182 120.2
C181 C182 C183 119.6(6)
C183 C182 H182 120.2
C178 C183 C182 120.8(6)
C178 C183 H183 119.6
C182 C183 H183 119.6
C185 C184 C189 120.4(6)
C185 C184 P10 121.8(5)
C189 C184 P10 117.8(5)
C184 C185 H185 119.5
C184 C185 C186 120.9(7)
C186 C185 H185 119.5
C185 C186 H186 121.4
C185 C186 C187 117.2(7)
C187 C186 H186 121.4
C186 C187 H187 118.9
C188 C187 C186 122.2(8)
C188 C187 H187 118.9
C187 C188 H188 119.7
C187 C188 C189 120.6(8)
C189 C188 H188 119.7
C184 C189 H189 120.8
C188 C189 C184 118.4(7)
C188 C189 H189 120.8
C191 C190 P11 116.7(4)
C195 C190 C191 118.1(5)
C195 C190 P11 125.1(4)
C190 C191 H191 120.4
C192 C191 C190 119.3(6)
C192 C191 H191 120.4
C191 C192 H192 119.0
C193 C192 C191 122.0(6)
C193 C192 H192 119.0
C192 C193 H193 120.2
C192 C193 C194 119.6(6)
C194 C193 H193 120.2
C193 C194 H194 119.7
C195 C194 C193 120.5(6)
C195 C194 H194 119.7
C190 C195 H195 119.7
C194 C195 C190 120.5(6)
C194 C195 H195 119.7
C197 C196 C201 119.1(5)
C197 C196 P11 126.3(4)
C201 C196 P11 114.6(4)
C196 C197 H197 119.7
C196 C197 C198 120.6(5)
C198 C197 H197 119.7
C197 C198 H198 120.1
C199 C198 C197 119.8(6)
C199 C198 H198 120.1
C198 C199 H199 119.6
C198 C199 C200 120.8(6)
C200 C199 H199 119.6
C199 C200 H200 120.2
C201 C200 C199 119.7(5)
C201 C200 H200 120.2
C196 C201 H201 120.0
C200 C201 C196 120.0(5)
C200 C201 H201 120.0
H20A C202 H20B 108.2
P11 C202 H20A 109.6
P11 C202 H20B 109.6
P12 C202 H20A 109.6
P12 C202 H20B 109.6
P12 C202 P11 110.1(3)
C204 C203 P12 116.9(5)
C208 C203 C204 118.9(6)
C208 C203 P12 124.0(5)
C203 C204 H204 119.0
C205 C204 C203 121.9(7)
C205 C204 H204 119.0
C204 C205 H205 120.9
C206 C205 C204 118.3(7)
C206 C205 H205 120.9
C205 C206 H206 119.5
C205 C206 C207 121.0(8)
C207 C206 H206 119.5
C206 C207 H207 120.1
C208 C207 C206 119.7(8)
C208 C207 H207 120.1
C203 C208 C207 120.0(7)
C203 C208 H208 120.0
C207 C208 H208 120.0
C210 C209 P12 122.6(4)
C214 C209 C210 120.4(5)
C214 C209 P12 117.1(4)
C209 C210 H210 120.4
C211 C210 C209 119.2(6)
C211 C210 H210 120.4
C210 C211 H211 119.3
C212 C211 C210 121.4(6)
C212 C211 H211 119.3
C211 C212 H212 120.4
C211 C212 C213 119.3(7)
C213 C212 H212 120.4
C212 C213 H213 119.7
C214 C213 C212 120.6(6)
C214 C213 H213 119.7
C209 C214 H214 120.5
C213 C214 C209 119.0(6)
C213 C214 H214 120.5
C1 Cu1 C17 95.4(2)
C1 Cu1 Cu2 54.38(14)
C1 Cu1 Cu3 57.75(15)
C1 Cu1 P1 111.64(15)
C1 Cu1 P6 108.23(15)
C17 Cu1 Cu2 53.69(13)
C17 Cu1 Cu3 51.07(13)
C17 Cu1 P1 113.64(14)
C17 Cu1 P6 114.03(14)
Cu2 Cu1 Cu3 59.35(3)
P1 Cu1 Cu2 95.68(5)
P1 Cu1 Cu3 154.89(5)
P1 Cu1 P6 112.55(6)
P6 Cu1 Cu2 151.46(5)
P6 Cu1 Cu3 92.55(5)
C1 Cu2 Cu1 53.14(14)
C1 Cu2 Cu3 57.91(14)
C1 Cu2 P2 112.10(15)
C1 Cu2 P3 115.00(15)
C17 Cu2 C1 94.91(19)
C17 Cu2 Cu1 54.29(14)
C17 Cu2 Cu3 51.66(13)
C17 Cu2 P2 113.39(14)
C17 Cu2 P3 112.82(14)
Cu3 Cu2 Cu1 60.48(3)
P2 Cu2 Cu1 95.94(4)
P2 Cu2 Cu3 156.20(5)
P2 Cu2 P3 108.31(5)
P3 Cu2 Cu1 155.75(5)
P3 Cu2 Cu3 95.29(4)
C1 Cu3 Cu1 51.95(13)
C1 Cu3 Cu2 53.27(13)
C17 Cu3 C1 93.80(19)
C17 Cu3 Cu1 54.90(14)
C17 Cu3 Cu2 54.95(14)
C17 Cu3 P4 107.90(15)
C17 Cu3 P5 123.27(15)
Cu2 Cu3 Cu1 60.17(3)
P4 Cu3 C1 119.37(14)
P4 Cu3 Cu1 154.79(5)
P4 Cu3 Cu2 95.22(4)
P5 Cu3 C1 103.52(13)
P5 Cu3 Cu1 96.10(4)
P5 Cu3 Cu2 153.36(5)
P5 Cu3 P4 109.11(5)
C108 Cu4 C124 91.9(2)
C108 Cu4 Cu5 54.40(17)
C108 Cu4 Cu6 58.10(17)
C108 Cu4 P7 113.54(17)
C108 Cu4 P12 111.92(17)
C124 Cu4 Cu5 50.31(14)
C124 Cu4 Cu6 48.66(13)
Cu5 Cu4 Cu6 59.32(3)
P7 Cu4 C124 111.41(14)
P7 Cu4 Cu5 94.76(5)
P7 Cu4 Cu6 153.39(6)
P7 Cu4 P12 111.74(6)
P12 Cu4 C124 114.99(14)
P12 Cu4 Cu5 153.49(5)
P12 Cu4 Cu6 94.25(5)
C108 Cu5 Cu4 51.16(16)
C108 Cu5 Cu6 58.04(16)
C108 Cu5 P8 117.61(17)
C108 Cu5 P9 98.92(16)
C124 Cu5 C108 97.1(2)
C124 Cu5 Cu4 60.10(16)
C124 Cu5 Cu6 51.32(15)
C124 Cu5 P8 108.68(16)
C124 Cu5 P9 123.01(16)
Cu6 Cu5 Cu4 61.02(3)
P8 Cu5 Cu4 95.54(5)
P8 Cu5 Cu6 153.96(5)
P9 Cu5 Cu4 147.87(6)
P9 Cu5 Cu6 94.94(5)
P9 Cu5 P8 110.98(6)
C108 Cu6 Cu4 49.51(15)
C108 Cu6 Cu5 52.49(15)
C124 Cu6 C108 93.9(2)
C124 Cu6 Cu4 59.91(16)
C124 Cu6 Cu5 52.99(16)
C124 Cu6 P10 116.70(17)
C124 Cu6 P11 109.87(16)
Cu5 Cu6 Cu4 59.67(3)
P10 Cu6 C108 107.50(15)
P10 Cu6 Cu4 152.99(5)
P10 Cu6 Cu5 96.01(5)
P10 Cu6 P11 110.31(6)
P11 Cu6 C108 117.96(16)
P11 Cu6 Cu4 94.93(5)
P11 Cu6 Cu5 153.58(5)
C6 N1 H1 116.6
C9 N1 C6 126.7(7)
C9 N1 H1 116.6
C22 N2 H2 116.5
C25 N2 C22 127.0(5)
C25 N2 H2 116.5
C113 N3 H3 116.6
C116 N3 C113 126.8(5)
C116 N3 H3 116.6
C129 N4 H4A 115.9
C132 N4 C129 128.3(6)
C132 N4 H4A 115.9
C16 O2 C13 111.5(6)
C32 O4 C29 115.5(7)
C120 O6 C123 116.9(6)
C136 O8 C139 117.0(7)
C33 P1 Cu1 117.5(2)
C39 P1 C33 103.8(3)
C39 P1 C45 106.0(3)
C39 P1 Cu1 116.1(2)
C45 P1 C33 98.2(3)
C45 P1 Cu1 113.15(19)
C45 P2 Cu2 113.17(19)
C46 P2 C45 102.2(3)
C46 P2 Cu2 112.59(18)
C52 P2 C45 103.7(3)
C52 P2 C46 105.2(3)
C52 P2 Cu2 118.36(19)
C58 P3 Cu2 117.49(18)
C64 P3 C58 103.2(3)
C64 P3 C70 105.6(2)
C64 P3 Cu2 118.24(19)
C70 P3 C58 102.0(2)
C70 P3 Cu2 108.55(17)
C70 P4 C77 100.5(2)
C70 P4 Cu3 110.88(16)
C71 P4 C70 102.8(2)
C71 P4 C77 107.6(2)
C71 P4 Cu3 118.41(17)
C77 P4 Cu3 114.56(16)
C83 P5 C95 106.0(3)
C83 P5 Cu3 110.55(18)
C89 P5 C83 102.8(2)
C89 P5 C95 103.0(2)
C89 P5 Cu3 122.13(18)
C95 P5 Cu3 110.97(18)
C95 P6 Cu1 109.40(18)
C96 P6 C95 105.5(3)
C96 P6 C102 100.4(3)
C96 P6 Cu1 116.3(2)
C102 P6 C95 103.6(3)
C102 P6 Cu1 120.0(2)
C140 P7 Cu4 108.2(2)
C146 P7 C140 108.1(3)
C146 P7 C152 102.9(3)
C146 P7 Cu4 120.05(19)
C152 P7 C140 104.3(3)
C152 P7 Cu4 112.1(2)
C152 P8 Cu5 108.5(2)
C153 P8 C152 103.8(3)
C153 P8 C159 100.0(3)
C153 P8 Cu5 120.3(2)
C159 P8 C152 106.3(3)
C159 P8 Cu5 116.4(2)
C165 P9 C17A 108.0(4)
C165 P9 Cu5 116.5(2)
C171 P9 C165 104.8(3)
C171 P9 C17A 8.7(4)
C171 P9 C177 107.4(3)
C171 P9 Cu5 111.23(18)
C17A P9 Cu5 115.5(3)
C177 P9 C165 99.8(3)
C177 P9 C17A 98.8(4)
C177 P9 Cu5 115.8(2)
C177 P10 Cu6 111.8(2)
C178 P10 C177 105.6(3)
C178 P10 Cu6 113.3(2)
C184 P10 C177 104.2(3)
C184 P10 C178 102.2(3)
C184 P10 Cu6 118.5(2)
C190 P11 C196 106.5(3)
C190 P11 C202 103.0(3)
C190 P11 Cu6 116.43(19)
C196 P11 C202 100.5(3)
C196 P11 Cu6 116.02(19)
C202 P11 Cu6 112.45(18)
C202 P12 C203 104.1(3)
C202 P12 Cu4 109.95(19)
C203 P12 Cu4 116.1(2)
C209 P12 C202 106.3(3)
C209 P12 C203 102.4(3)
C209 P12 Cu4 116.80(18)
F8 B2 F5 109.4(2)
F7 B2 F8 109.6(2)
F7 B2 F5 109.3(2)
F7 B2 F6 109.6(2)
F6 B2 F8 109.5(2)
F6 B2 F5 109.4(2)

loop_
_geom_bond_atom_site_label_1
_geom_bond_atom_site_label_2
_geom_bond_distance
B1 F1 1.388(2)
B1 F2 1.383(3)
B1 F3 1.384(3)
B1 F4 1.383(3)
C1 C2 1.134(8)
C1 Cu1 2.182(5)
C1 Cu2 2.217(5)
C1 Cu3 2.344(5)
C2 C3 1.451(9)
C3 C4 1.397(10)
C3 C8 1.374(10)
C4 H4 0.9500
C4 C5 1.344(11)
C5 H5 0.9500
C5 C6 1.399(11)
C6 C7 1.369(11)
C6 N1 1.442(9)
C7 H7 0.9500
C7 C8 1.370(11)
C8 H8 0.9500
C9 C10 1.482(13)
C9 O1 1.223(11)
C9 N1 1.361(11)
C10 C11 1.317(14)
C10 C15 1.427(14)
C11 H11 0.9500
C11 C12 1.459(13)
C12 H12 0.9500
C12 C13 1.400(13)
C13 C14 1.295(14)
C13 O2 1.448(10)
C14 H14 0.9500
C14 C15 1.475(16)
C15 H15 0.9500
C16 H16A 0.9800
C16 H16B 0.9800
C16 H16C 0.9800
C16 O2 1.428(4)
C17 C18 1.185(8)
C17 Cu1 2.220(5)
C17 Cu2 2.203(5)
C17 Cu3 2.111(5)
C18 C19 1.444(8)
C19 C20 1.399(8)
C19 C24 1.396(9)
C20 H20 0.9500
C20 C21 1.363(8)
C21 H21 0.9500
C21 C22 1.390(8)
C22 C23 1.383(9)
C22 N2 1.420(8)
C23 H23 0.9500
C23 C24 1.376(9)
C24 H24 0.9500
C25 C26 1.492(9)
C25 N2 1.375(8)
C25 O3 1.202(8)
C26 C27 1.388(10)
C26 C31 1.397(9)
C27 H27 0.9500
C27 C28 1.406(9)
C28 H28 0.9500
C28 C29 1.388(10)
C29 C30 1.389(10)
C29 O4 1.397(9)
C30 H30 0.9500
C30 C31 1.379(9)
C31 H31 0.9500
C32 H32A 0.9800
C32 H32B 0.9800
C32 H32C 0.9800
C32 O4 1.336(11)
C33 C34 1.353(10)
C33 C38 1.413(11)
C33 P1 1.828(7)
C34 H34 0.9500
C34 C35 1.452(13)
C35 H35 0.9500
C35 C36 1.312(14)
C36 H36 0.9500
C36 C37 1.411(14)
C37 H37 0.9500
C37 C38 1.425(13)
C38 H38 0.9500
C39 C40 1.351(13)
C39 C44 1.399(11)
C39 P1 1.806(7)
C40 H40 0.9500
C40 C41 1.506(15)
C41 H41 0.9500
C41 C42 1.340(16)
C42 H42 0.9500
C42 C43 1.268(16)
C43 H43 0.9500
C43 C44 1.409(13)
C44 H44 0.9500
C45 H45A 0.9900
C45 H45B 0.9900
C45 P1 1.815(6)
C45 P2 1.850(6)
C46 C47 1.360(9)
C46 C51 1.367(9)
C46 P2 1.826(6)
C47 H47 0.9500
C47 C48 1.410(10)
C48 H48 0.9500
C48 C49 1.356(10)
C49 H49 0.9500
C49 C50 1.393(10)
C50 H50 0.9500
C50 C51 1.389(10)
C51 H51 0.9500
C52 C53 1.384(8)
C52 C57 1.411(9)
C52 P2 1.808(6)
C53 H53 0.9500
C53 C54 1.359(10)
C54 H54 0.9500
C54 C55 1.410(10)
C55 H55 0.9500
C55 C56 1.383(11)
C56 H56 0.9500
C56 C57 1.363(11)
C57 H57 0.9500
C58 C59 1.346(10)
C58 C63 1.357(10)
C58 P3 1.834(6)
C59 H59 0.9500
C59 C60 1.421(12)
C60 H60 0.9500
C60 C61 1.373(13)
C61 H61 0.9500
C61 C62 1.326(12)
C62 H62 0.9500
C62 C63 1.403(11)
C63 H63 0.9500
C64 C65 1.397(9)
C64 C69 1.405(8)
C64 P3 1.813(6)
C65 H65 0.9500
C65 C66 1.404(10)
C66 H66 0.9500
C66 C67 1.386(11)
C67 H67 0.9500
C67 C68 1.326(10)
C68 H68 0.9500
C68 C69 1.368(9)
C69 H69 0.9500
C70 H70A 0.9900
C70 H70B 0.9900
C70 P3 1.828(5)
C70 P4 1.825(5)
C71 C72 1.376(7)
C71 C76 1.405(7)
C71 P4 1.807(5)
C72 H72 0.9500
C72 C73 1.402(8)
C73 H73 0.9500
C73 C74 1.381(9)
C74 H74 0.9500
C74 C75 1.360(9)
C75 H75 0.9500
C75 C76 1.396(8)
C76 H76 0.9500
C77 C78 1.402(7)
C77 C82 1.376(7)
C77 P4 1.827(5)
C78 H78 0.9500
C78 C79 1.371(8)
C79 H79 0.9500
C79 C80 1.380(9)
C80 H80 0.9500
C80 C81 1.401(9)
C81 H81 0.9500
C81 C82 1.383(8)
C82 H82 0.9500
C83 C84 1.389(8)
C83 C88 1.387(8)
C83 P5 1.831(5)
C84 H84 0.9500
C84 C85 1.382(8)
C85 H85 0.9500
C85 C86 1.354(9)
C86 H86 0.9500
C86 C87 1.414(9)
C87 H87 0.9500
C87 C88 1.378(8)
C88 H88 0.9500
C89 C90 1.394(8)
C89 C94 1.391(8)
C89 P5 1.826(6)
C90 H90 0.9500
C90 C91 1.399(9)
C91 H91 0.9500
C91 C92 1.347(10)
C92 H92 0.9500
C92 C93 1.375(10)
C93 H93 0.9500
C93 C94 1.380(9)
C94 H94 0.9500
C95 H95A 0.9900
C95 H95B 0.9900
C95 P5 1.832(5)
C95 P6 1.846(6)
C96 C97 1.406(11)
C96 C101 1.420(10)
C96 P6 1.807(7)
C97 H97 0.9500
C97 C98 1.365(13)
C98 H98 0.9500
C98 C99 1.362(14)
C99 H99 0.9500
C99 C100 1.368(12)
C100 H100 0.9500
C100 C101 1.368(11)
C101 H101 0.9500
C102 C103 1.425(12)
C102 C107 1.390(12)
C102 P6 1.826(7)
C103 H103 0.9500
C103 C104 1.423(13)
C104 H104 0.9500
C104 C105 1.310(15)
C105 H105 0.9500
C105 C106 1.513(16)
C106 H106 0.9500
C106 C107 1.383(14)
C107 H107 0.9500
C108 C109 1.170(8)
C108 Cu4 2.089(6)
C108 Cu5 2.181(6)
C108 Cu6 2.332(6)
C109 C110 1.433(8)
C110 C111 1.401(9)
C110 C115 1.402(9)
C111 H111 0.9500
C111 C112 1.406(9)
C112 H112 0.9500
C112 C113 1.411(9)
C113 C114 1.357(9)
C113 N3 1.408(8)
C114 H114 0.9500
C114 C115 1.396(9)
C115 H115 0.9500
C116 C117 1.469(9)
C116 N3 1.375(8)
C116 O5 1.237(8)
C117 C118 1.376(9)
C117 C122 1.402(9)
C118 H118 0.9500
C118 C119 1.403(10)
C119 H119 0.9500
C119 C120 1.384(10)
C120 C121 1.396(9)
C120 O6 1.364(8)
C121 H121 0.9500
C121 C122 1.382(9)
C122 H122 0.9500
C123 H12A 0.9800
C123 H12B 0.9800
C123 H12C 0.9800
C123 O6 1.425(9)
C124 C125 1.216(8)
C124 Cu4 2.390(6)
C124 Cu5 2.121(6)
C124 Cu6 2.074(6)
C125 C126 1.443(8)
C126 C127 1.386(9)
C126 C131 1.389(8)
C127 H127 0.9500
C127 C128 1.394(9)
C128 H128 0.9500
C128 C129 1.392(9)
C129 C130 1.385(8)
C129 N4 1.409(8)
C130 H130 0.9500
C130 C131 1.392(8)
C131 H131 0.9500
C132 C133 1.500(9)
C132 N4 1.367(8)
C132 O7 1.218(8)
C133 C134 1.383(9)
C133 C138 1.400(10)
C134 H134 0.9500
C134 C135 1.423(9)
C135 H135 0.9500
C135 C136 1.342(10)
C136 C137 1.375(10)
C136 O8 1.383(9)
C137 H137 0.9500
C137 C138 1.379(10)
C138 H138 0.9500
C139 H13A 0.9800
C139 H13B 0.9800
C139 H13C 0.9800
C139 O8 1.404(10)
C140 C141 1.372(10)
C140 C145 1.405(9)
C140 P7 1.818(6)
C141 H141 0.9500
C141 C142 1.376(11)
C142 H142 0.9500
C142 C143 1.386(12)
C143 H143 0.9500
C143 C144 1.356(12)
C144 H144 0.9500
C144 C145 1.399(10)
C145 H145 0.9500
C146 C147 1.432(8)
C146 C151 1.371(8)
C146 P7 1.813(6)
C147 H147 0.9500
C147 C148 1.395(9)
C148 H148 0.9500
C148 C149 1.328(10)
C149 H149 0.9500
C149 C150 1.381(9)
C150 H150 0.9500
C150 C151 1.386(9)
C151 H151 0.9500
C152 H15A 0.9900
C152 H15B 0.9900
C152 P7 1.814(6)
C152 P8 1.824(6)
C153 C154 1.401(11)
C153 C158 1.381(11)
C153 P8 1.813(7)
C154 H154 0.9500
C154 C155 1.420(12)
C155 H155 0.9500
C155 C156 1.285(14)
C156 H156 0.9500
C156 C157 1.366(16)
C157 H157 0.9500
C157 C158 1.418(14)
C158 H158 0.9500
C159 C160 1.391(9)
C159 C164 1.412(10)
C159 P8 1.823(6)
C160 H160 0.9500
C160 C161 1.375(10)
C161 H161 0.9500
C161 C162 1.376(12)
C162 H162 0.9500
C162 C163 1.376(12)
C163 H163 0.9500
C163 C164 1.391(11)
C164 H164 0.9500
C165 C166 1.368(10)
C165 C170 1.370(11)
C165 P9 1.837(7)
C166 H166 0.9500
C166 C167 1.357(10)
C167 H167 0.9500
C167 C168 1.341(12)
C168 H168 0.9500
C168 C169 1.396(14)
C169 H169 0.9500
C169 C170 1.408(13)
C170 H170 0.9500
C171 C172 1.3900
C171 C176 1.3900
C171 P9 1.807(5)
C172 H172 0.9500
C172 C173 1.3900
C173 H173 0.9500
C173 C174 1.3900
C174 H174 0.9500
C174 C175 1.3900
C175 H175 0.9500
C175 C176 1.3900
C176 H176 0.9500
C17A C17B 1.3900
C17A C17F 1.3900
C17A P9 1.852(13)
C17B H17Q 0.9500
C17B C17C 1.3900
C17C H17C 0.9500
C17C C17D 1.3900
C17D H17D 0.9500
C17D C17E 1.3900
C17E H17E 0.9500
C17E C17F 1.3900
C17F H17F 0.9500
C177 H17A 0.9900
C177 H17B 0.9900
C177 P9 1.820(6)
C177 P10 1.855(6)
C178 C179 1.384(8)
C178 C183 1.365(9)
C178 P10 1.831(6)
C179 H179 0.9500
C179 C180 1.401(9)
C180 H180 0.9500
C180 C181 1.379(10)
C181 H181 0.9500
C181 C182 1.374(10)
C182 H182 0.9500
C182 C183 1.406(9)
C183 H183 0.9500
C184 C185 1.381(9)
C184 C189 1.412(10)
C184 P10 1.830(6)
C185 H185 0.9500
C185 C186 1.391(10)
C186 H186 0.9500
C186 C187 1.413(12)
C187 H187 0.9500
C187 C188 1.350(12)
C188 H188 0.9500
C188 C189 1.388(11)
C189 H189 0.9500
C190 C191 1.430(8)
C190 C195 1.415(8)
C190 P11 1.806(6)
C191 H191 0.9500
C191 C192 1.372(9)
C192 H192 0.9500
C192 C193 1.354(9)
C193 H193 0.9500
C193 C194 1.411(9)
C194 H194 0.9500
C194 C195 1.354(9)
C195 H195 0.9500
C196 C197 1.375(8)
C196 C201 1.414(8)
C196 P11 1.833(5)
C197 H197 0.9500
C197 C198 1.411(8)
C198 H198 0.9500
C198 C199 1.356(9)
C199 H199 0.9500
C199 C200 1.399(9)
C200 H200 0.9500
C200 C201 1.386(8)
C201 H201 0.9500
C202 H20A 0.9900
C202 H20B 0.9900
C202 P11 1.838(6)
C202 P12 1.831(6)
C203 C204 1.384(9)
C203 C208 1.378(10)
C203 P12 1.848(6)
C204 H204 0.9500
C204 C205 1.378(10)
C205 H205 0.9500
C205 C206 1.367(11)
C206 H206 0.9500
C206 C207 1.389(12)
C207 H207 0.9500
C207 C208 1.379(11)
C208 H208 0.9500
C209 C210 1.403(8)
C209 C214 1.395(8)
C209 P12 1.826(6)
C210 H210 0.9500
C210 C211 1.379(9)
C211 H211 0.9500
C211 C212 1.367(10)
C212 H212 0.9500
C212 C213 1.408(10)
C213 H213 0.9500
C213 C214 1.382(9)
C214 H214 0.9500
Cu1 Cu2 2.6006(10)
Cu1 Cu3 2.6089(10)
Cu1 P1 2.2929(15)
Cu1 P6 2.2969(16)
Cu2 Cu3 2.5791(10)
Cu2 P2 2.2649(14)
Cu2 P3 2.2839(14)
Cu3 P4 2.2874(14)
Cu3 P5 2.2633(14)
Cu4 Cu5 2.5834(11)
Cu4 Cu6 2.6182(11)
Cu4 P7 2.2655(16)
Cu4 P12 2.2687(16)
Cu5 Cu6 2.5741(11)
Cu5 P8 2.2907(16)
Cu5 P9 2.2676(17)
Cu6 P10 2.2655(16)
Cu6 P11 2.2747(16)
N1 H1 0.8800
N2 H2 0.8800
N3 H3 0.8800
N4 H4A 0.8800
B2 F8 1.391(3)
B2 F7 1.391(3)
B2 F5 1.394(3)
B2 F6 1.391(3)

loop_
_platon_squeeze_void_nr
_platon_squeeze_void_average_x
_platon_squeeze_void_average_y
_platon_squeeze_void_average_z
_platon_squeeze_void_volume
_platon_squeeze_void_count_electrons
_platon_squeeze_void_content
1 0.000 0.000 0.000 1159 397 ' '
2 0.000 0.500 0.500 1159 392 ' '
